data_1551165
loop_
_publ_author_name
'Niu, Zheng'
'Wang, Lei'
'Fang, Sheng'
'Lan, Pui Ching'
'Aguila, Briana'
'Perman, Jason A.'
'Ma, Jian-Gong'
'Cheng, Peng'
'Li, Xiaopeng'
'Ma, Shengqian'

_publ_section_title
;
 Solvent-assisted coordination driven assembly of a supramolecular
 architecture featuring two types of connectivity from discrete nanocages
;
_journal_name_full 'Chemical Science'
_journal_paper_doi 10.1039/C9SC01892A
_journal_year 2019
_chemical_formula_moiety 'C198 H145 Cu24 O139 S'
_chemical_formula_sum 'C198 H145 Cu24 O139 S'
_chemical_formula_weight 6305.15
_space_group_crystal_system triclinic
_space_group_IT_number 2
_space_group_name_Hall '-P 1'
_space_group_name_H-M_alt 'P -1'
_symmetry_space_group_name_Hall '-P 1'
_symmetry_space_group_name_H-M 'P -1'
_atom_sites_solution_hydrogens mixed
_audit_creation_date 2017-07-18
_audit_creation_method
;
Olex2 1.2
(compiled 2017.03.28 svn.r3405 for OlexSys, GUI svn.r5337)
;
_audit_update_record
;
2018-05-22 deposited with the CCDC.    2019-05-27 downloaded from the CCDC.
;
_cell_angle_alpha 88.010(2)
_cell_angle_beta 79.070(3)
_cell_angle_gamma 75.949(3)
_cell_formula_units_Z 2
_cell_length_a 24.5209(10)
_cell_length_b 25.3703(7)
_cell_length_c 37.0128(12)
_cell_measurement_reflns_used 8055
_cell_measurement_temperature 128.40(14)
_cell_measurement_theta_max 20.2850
_cell_measurement_theta_min 3.1430
_cell_volume 21930.1(13)
_computing_cell_refinement
;
CrysAlisPro, Agilent Technologies,
Version 1.171.36.32 (release 02-08-2013 CrysAlis171 .NET)
(compiled Aug  2 2013,16:46:58)
;
_computing_data_collection
;
CrysAlisPro, Agilent Technologies,
Version 1.171.36.32 (release 02-08-2013 CrysAlis171 .NET)
(compiled Aug  2 2013,16:46:58)
;
_computing_data_reduction
;
CrysAlisPro, Agilent Technologies,
Version 1.171.36.32 (release 02-08-2013 CrysAlis171 .NET)
(compiled Aug  2 2013,16:46:58)
;
_computing_molecular_graphics 'Olex2 (Dolomanov et al., 2009)'
_computing_publication_material 'Olex2 (Dolomanov et al., 2009)'
_computing_structure_refinement 'ShelXL (Sheldrick, 2015)'
_diffrn_ambient_temperature 128.40(14)
_diffrn_detector_area_resol_mean 16.2116
_diffrn_measured_fraction_theta_full 0.576
_diffrn_measured_fraction_theta_max 0.995
_diffrn_measurement_details
;
#__ type_ start__ end____ width___ exp.time_
  1 omega  -53.00   57.00   1.0000   55.0000
omega____ theta____ kappa____ phi______ frames
    -       17.8810  -19.0000    0.0000 110

#__ type_ start__ end____ width___ exp.time_
  2 omega    0.00   60.00   1.0000   55.0000
omega____ theta____ kappa____ phi______ frames
    -       17.8810  -99.0000   60.0000 60

#__ type_ start__ end____ width___ exp.time_
  3 omega   24.00   60.00   1.0000   55.0000
omega____ theta____ kappa____ phi______ frames
    -       17.8810  -99.0000  -60.0000 36

#__ type_ start__ end____ width___ exp.time_
  4 omega   35.00   81.00   1.0000   55.0000
omega____ theta____ kappa____ phi______ frames
    -       17.8810 -178.0000 -180.0000 46

#__ type_ start__ end____ width___ exp.time_
  5 omega   35.00   94.00   1.0000   55.0000
omega____ theta____ kappa____ phi______ frames
    -       17.8810 -178.0000   30.0000 59

#__ type_ start__ end____ width___ exp.time_
  6 omega    1.00   29.00   1.0000   55.0000
omega____ theta____ kappa____ phi______ frames
    -       17.8810  -37.0000 -120.0000 28

#__ type_ start__ end____ width___ exp.time_
  7 omega  -11.00   74.00   1.0000   55.0000
omega____ theta____ kappa____ phi______ frames
    -       17.8810   77.0000 -180.0000 85

#__ type_ start__ end____ width___ exp.time_
  8 omega  -31.00   44.00   1.0000   55.0000
omega____ theta____ kappa____ phi______ frames
    -       17.8810  -19.0000  -90.0000 75

#__ type_ start__ end____ width___ exp.time_
  9 omega  -35.00    7.00   1.0000   55.0000
omega____ theta____ kappa____ phi______ frames
    -      -18.6622  -77.0000 -180.0000 42
;
_diffrn_measurement_device_type 'SuperNova, Single source at offset, Eos'
_diffrn_measurement_method '\w scans'
_diffrn_orient_matrix_UB_11 0.0177577000
_diffrn_orient_matrix_UB_12 -0.0199973000
_diffrn_orient_matrix_UB_13 0.0093060000
_diffrn_orient_matrix_UB_21 -0.0214405000
_diffrn_orient_matrix_UB_22 0.0046686000
_diffrn_orient_matrix_UB_23 0.0161461000
_diffrn_orient_matrix_UB_31 -0.0120950000
_diffrn_orient_matrix_UB_32 -0.0202246000
_diffrn_orient_matrix_UB_33 -0.0058048000
_diffrn_radiation_monochromator mirror
_diffrn_radiation_type MoK\a
_diffrn_radiation_wavelength 0.71073
_diffrn_reflns_av_R_equivalents 0.1366
_diffrn_reflns_av_unetI/netI 0.2385
_diffrn_reflns_Laue_measured_fraction_full 0.576
_diffrn_reflns_Laue_measured_fraction_max 0.995
_diffrn_reflns_limit_h_max 24
_diffrn_reflns_limit_h_min -24
_diffrn_reflns_limit_k_max 23
_diffrn_reflns_limit_k_min -25
_diffrn_reflns_limit_l_max 36
_diffrn_reflns_limit_l_min -36
_diffrn_reflns_number 138592
_diffrn_reflns_point_group_measured_fraction_full 0.576
_diffrn_reflns_point_group_measured_fraction_max 0.995
_diffrn_reflns_theta_full 25.242
_diffrn_reflns_theta_max 20.816
_diffrn_reflns_theta_min 2.775
_diffrn_source 'SuperNova (Mo) X-ray Source'
_exptl_absorpt_coefficient_mu 1.201
_exptl_absorpt_correction_T_max 1.00000
_exptl_absorpt_correction_T_min 0.66065
_exptl_absorpt_correction_type multi-scan
_exptl_absorpt_process_details
;
CrysAlisPro, Agilent Technologies,
Version 1.171.36.32 (release 02-08-2013 CrysAlis171 .NET)
(compiled Aug  2 2013,16:46:58)
Empirical absorption correction using spherical harmonics,
 implemented in SCALE3 ABSPACK scaling algorithm.
;
_exptl_crystal_colour Green
_exptl_crystal_density_diffrn 0.955
_exptl_crystal_description block
_exptl_crystal_F_000 6314
_exptl_crystal_size_max 0.5
_exptl_crystal_size_mid 0.4
_exptl_crystal_size_min 0.2
_platon_squeeze_details
;
The remaining solvent molecules were disordered and assigned as 18 DMSO and 66 MeOH molecules per unit cell, which were determined by SQUEEZE, TGA, and EA results. The contributions of these disordered solvent to the scattering values have been removed by using the PLATON SQUEEZE program. We can see from the SQUEEZE that some 3962 electrons were removed from the unit cell, that is, some 3962/2 = 1981 electrons per formula unit.  The total formula unit should include 18 DMSO and 66 MeOH molecules (18*44e+66*18=1980).
;
_refine_diff_density_max 1.356
_refine_diff_density_min -0.670
_refine_diff_density_rms 0.105
_refine_ls_extinction_method none
_refine_ls_goodness_of_fit_ref 0.841
_refine_ls_hydrogen_treatment mixed
_refine_ls_matrix_type full
_refine_ls_number_parameters 2634
_refine_ls_number_reflns 45715
_refine_ls_number_restraints 513
_refine_ls_restrained_S_all 0.845
_refine_ls_R_factor_all 0.1625
_refine_ls_R_factor_gt 0.0840
_refine_ls_shift/su_max 0.004
_refine_ls_shift/su_mean 0.000
_refine_ls_structure_factor_coef Fsqd
_refine_ls_weighting_details 'w=1/[\s^2^(Fo^2^)+(0.0809P)^2^] where P=(Fo^2^+2Fc^2^)/3'
_refine_ls_weighting_scheme calc
_refine_ls_wR_factor_gt 0.1970
_refine_ls_wR_factor_ref 0.2263
_reflns_Friedel_coverage 0.000
_reflns_number_gt 18111
_reflns_number_total 45715
_reflns_threshold_expression 'I > 2\s(I)'
_cod_data_source_file c9sc01892a2.cif
_cod_data_source_block 2
_cod_database_code 1551165
_shelxl_version_number 2013-4
_chemical_oxdiff_formula C1Cu1
_shelx_space_group_comment
;
The symmetry employed for this shelxl refinement is uniquely defined
by the following loop, which should always be used as a source of
symmetry information in preference to the above space-group names.
They are only intended as comments.
;
_reflns_odcompleteness_completeness 50.98
_reflns_odcompleteness_iscentric 1
_reflns_odcompleteness_theta 26.32
_olex2_submission_special_instructions 'No special instructions were received'

loop_
_space_group_symop_operation_xyz
'x, y, z'
'-x, -y, -z'

loop_
_atom_site_label
_atom_site_type_symbol
_atom_site_fract_x
_atom_site_fract_y
_atom_site_fract_z
_atom_site_U_iso_or_equiv
_atom_site_adp_type
_atom_site_occupancy
_atom_site_site_symmetry_order
_atom_site_calc_flag
_atom_site_refinement_flags_posn
_atom_site_refinement_flags_adp
Cu1 Cu 0.36441(7) 0.30861(6) 0.75032(4) 0.0384(4) Uani 1 1 d D .
Cu3 Cu 0.70432(7) 0.17620(6) 0.82508(4) 0.0393(5) Uani 1 1 d . .
Cu5 Cu 1.12890(7) 0.21643(6) 0.75609(4) 0.0382(5) Uani 1 1 d D .
Cu7 Cu 1.18067(7) 0.48696(6) 0.55717(4) 0.0407(5) Uani 1 1 d . .
Cu10 Cu 1.07362(7) 0.48429(6) 0.57505(4) 0.0399(5) Uani 1 1 d . .
Cu12 Cu 0.79260(7) 0.33457(6) 0.67695(4) 0.0433(5) Uani 1 1 d D .
Cu13 Cu 1.02592(7) -0.12704(6) 0.80816(4) 0.0440(5) Uani 1 1 d . .
Cu16 Cu 0.77869(7) 0.13893(6) 0.86730(4) 0.0405(5) Uani 1 1 d . .
Cu18 Cu 0.31214(7) 0.03066(6) 0.94921(5) 0.0491(5) Uani 1 1 d . .
Cu20 Cu 0.40110(7) 0.35027(6) 0.68734(4) 0.0380(4) Uani 1 1 d . .
Cu22 Cu 1.09233(7) 0.16922(6) 0.81721(4) 0.0374(4) Uani 1 1 d . .
Cu23 Cu 1.03752(7) -0.17178(6) 0.74372(4) 0.0454(5) Uani 1 1 d . .
Cu26 Cu 0.41435(7) 0.20963(6) 0.50029(4) 0.0440(5) Uani 1 1 d . .
Cu27 Cu 0.38609(7) 0.11771(6) 0.49881(5) 0.0452(5) Uani 1 1 d . .
Cu30 Cu 0.73986(7) 0.22134(6) 0.44982(4) 0.0416(5) Uani 1 1 d . .
Cu31 Cu 1.25198(7) -0.26678(6) 0.94072(4) 0.0435(5) Uani 1 1 d . .
Cu34 Cu 0.71935(7) 0.37061(6) 0.63409(4) 0.0445(5) Uani 1 1 d . .
Cu35 Cu 0.90766(8) -0.39003(6) 0.98220(5) 0.0520(5) Uani 1 1 d D .
Cu37 Cu 0.41740(7) 0.03921(6) 0.93323(5) 0.0478(5) Uani 1 1 d D .
Cu39 Cu 0.51999(7) 0.35500(6) 0.31326(4) 0.0441(5) Uani 1 1 d . .
Cu41 Cu 0.53089(7) 0.30686(6) 0.25016(4) 0.0465(5) Uani 1 1 d . .
Cu44 Cu 1.33500(7) -0.35024(6) 0.91606(5) 0.0469(5) Uani 1 1 d D .
Cu46 Cu 0.81908(7) 0.13293(6) 0.42912(5) 0.0439(5) Uani 1 1 d . .
Cu48 Cu 0.93165(8) -0.29697(6) 0.99007(5) 0.0503(5) Uani 1 1 d . .
S2 S 1.21623(19) 0.24167(17) 0.68488(12) 0.0759(12) Uani 1 1 d D .
C10 C 0.6347(6) 0.5316(5) 0.1927(4) 0.061(4) Uani 1 1 d . U
H10 H 0.6475 0.5603 0.1807 0.073 Uiso 1 1 calc R .
O12 O 1.0597(5) 0.1353(4) 0.8684(3) 0.100(4) Uani 1 1 d . .
H12A H 1.0301 0.1535 0.8867 0.151 Uiso 1 1 d GR .
H12B H 1.0728 0.1000 0.8766 0.151 Uiso 1 1 d GR .
O15 O 0.6565(5) 0.3989(4) 0.6001(3) 0.109(4) Uani 1 1 d . .
H15A H 0.6574 0.4264 0.5796 0.164 Uiso 1 1 d GR .
H15B H 0.6199 0.3868 0.6011 0.164 Uiso 1 1 d GR .
O27 O 0.7940(5) 0.1286(4) 0.2490(3) 0.084(3) Uani 1 1 d . .
H27 H 0.7878 0.0982 0.2511 0.126 Uiso 1 1 calc GR .
C29 C 1.1204(6) -0.0335(5) 0.6887(4) 0.050(4) Uani 1 1 d . U
H29 H 1.1233 -0.0642 0.6747 0.060 Uiso 1 1 calc R .
O31 O 0.7251(4) 0.2246(4) 0.4004(3) 0.057(3) Uani 1 1 d . U
O35 O 0.5556(4) 0.4109(4) 0.9246(3) 0.0776(18) Uani 1 1 d . .
H35 H 0.5693 0.4324 0.9109 0.116 Uiso 1 1 calc GR .
C39 C 1.1284(6) -0.3820(5) 0.9588(4) 0.0519(16) Uani 1 1 d . .
H39 H 1.1159 -0.3446 0.9622 0.062 Uiso 1 1 calc R .
O41 O 1.1542(5) 0.0089(5) 0.6352(3) 0.075(3) Uani 1 1 d . .
H41 H 1.1888 0.0060 0.6296 0.112 Uiso 1 1 calc GR .
O43 O 1.1571(4) 0.2494(4) 0.7052(3) 0.0759(12) Uani 1 1 d D .
H43 H 1.1352(8) 0.264(4) 0.6906(13) 0.114 Uiso 1 1 d DR .
O50 O 0.4340(4) 0.3798(4) 0.6333(3) 0.092(4) Uani 1 1 d . .
H50A H 0.4230 0.4174 0.6239 0.138 Uiso 1 1 d GR .
H50B H 0.4628 0.3582 0.6132 0.138 Uiso 1 1 d GR .
C52 C 0.8737(7) 0.1291(6) 0.5463(5) 0.0810(19) Uani 1 1 d . .
H52 H 0.8911 0.0998 0.5303 0.097 Uiso 1 1 calc R .
O55 O 0.8690(3) 0.3151(3) 0.7026(2) 0.050(3) Uani 1 1 d D .
H55 H 0.8997(12) 0.322(4) 0.6903(15) 0.075 Uiso 1 1 d DR .
O58 O 0.8417(4) 0.1099(4) 0.9010(3) 0.098(4) Uani 1 1 d . U
H58A H 0.8566 0.1316 0.9164 0.147 Uiso 1 1 d GR .
H58B H 0.8614 0.0718 0.9038 0.147 Uiso 1 1 d GR .
C62 C 0.6053(6) 0.1163(5) 0.4747(4) 0.0506(16) Uani 1 1 d . U
H62 H 0.5942 0.1537 0.4718 0.061 Uiso 1 1 calc R .
O63 O 1.2962(4) -0.3508(4) 0.7377(3) 0.075(3) Uani 1 1 d . .
H63 H 1.2998 -0.3827 0.7437 0.112 Uiso 1 1 calc GR .
O68 O 0.0948(4) 0.2153(4) 0.5421(3) 0.0707(16) Uani 1 1 d . .
H68 H 0.0888 0.2097 0.5217 0.106 Uiso 1 1 calc GR .
O72 O 1.2678(4) 0.4888(5) 0.5408(3) 0.124(5) Uani 1 1 d . .
H72A H 1.2814 0.5170 0.5297 0.186 Uiso 1 1 d GR .
H72B H 1.2984 0.4610 0.5434 0.186 Uiso 1 1 d GR .
C74 C 1.2119(5) 0.4123(4) 0.6710(3) 0.0392(14) Uani 1 1 d . .
H74 H 1.2428 0.4194 0.6544 0.047 Uiso 1 1 calc R .
O75 O 1.1241(5) 0.4640(3) 0.8312(3) 0.0699(17) Uani 1 1 d . .
H75 H 1.0996 0.4763 0.8189 0.105 Uiso 1 1 calc GR .
O79 O 1.0609(4) -0.0735(3) 0.7807(2) 0.044(2) Uani 1 1 d . .
O81 O 1.1521(5) 0.5636(3) 0.5716(3) 0.056(3) Uani 1 1 d . .
C84 C 1.2792(6) -0.3197(5) 0.8001(4) 0.042(4) Uani 1 1 d . U
H84 H 1.3122 -0.3455 0.8029 0.051 Uiso 1 1 calc R .
O85 O 0.2243(4) 0.0279(4) 0.9647(3) 0.102(4) Uani 1 1 d . .
H85A H 0.2047 0.0324 0.9869 0.153 Uiso 1 1 d GR .
H85B H 0.2028 0.0223 0.9500 0.153 Uiso 1 1 d GR .
O87 O 0.5688(4) 0.3631(3) 0.2287(2) 0.048(3) Uani 1 1 d . .
O89 O 1.0116(5) -0.0878(4) 0.8610(3) 0.094(4) Uani 1 1 d . .
H89A H 0.9831 -0.0896 0.8803 0.141 Uiso 1 1 d GR .
H89B H 1.0333 -0.0668 0.8679 0.141 Uiso 1 1 d GR .
O91 O 1.2069(4) -0.3225(4) 0.9517(2) 0.054(3) Uani 1 1 d . .
O93 O 0.5022(4) 0.0469(4) 0.9031(3) 0.068(3) Uani 1 1 d D U
H93 H 0.5113(15) 0.039(4) 0.8800(6) 0.102 Uiso 1 1 d DR .
O95 O 0.6257(3) 0.1967(3) 0.8001(2) 0.0453(15) Uani 1 1 d . .
O98 O 1.0157(3) 0.2029(3) 0.8079(2) 0.044(2) Uani 1 1 d . .
O100 O 0.9347(4) 0.0880(4) 0.5864(3) 0.0810(19) Uani 1 1 d . .
H100 H 0.9661 0.0951 0.5812 0.122 Uiso 1 1 calc GR .
C105 C 0.6168(7) 0.3702(6) 0.9655(4) 0.0776(18) Uani 1 1 d . .
H105 H 0.6000 0.3982 0.9826 0.093 Uiso 1 1 calc R .
O108 O 0.4557(4) 0.3572(3) 0.2469(3) 0.0598(18) Uani 1 1 d . .
O109 O 0.3212(4) 0.3775(3) 0.6859(2) 0.052(3) Uani 1 1 d . U
O111 O 0.8692(4) 0.1816(3) 0.4191(2) 0.050(2) Uani 1 1 d . .
O113 O 0.3457(4) 0.0480(3) 0.5002(3) 0.061(3) Uani 1 1 d . .
O115 O 0.6705(3) 0.3373(3) 0.6697(2) 0.043(2) Uani 1 1 d . .
O117 O 0.6467(6) 0.4863(4) 0.1343(3) 0.088(4) Uani 1 1 d . .
H117 H 0.6247 0.5116 0.1263 0.131 Uiso 1 1 calc GR .
C119 C 0.2233(7) 0.3009(6) 0.5308(4) 0.0707(16) Uani 1 1 d . .
H119 H 0.2513 0.3202 0.5295 0.085 Uiso 1 1 calc R .
C124 C 0.6322(7) 0.4854(6) 0.1710(5) 0.061(5) Uani 1 1 d . .
O125 O 0.5919(4) 0.3059(3) 0.3182(2) 0.0561(18) Uani 1 1 d . .
O128 O 1.1863(5) -0.1970(4) 0.9657(3) 0.111(4) Uani 1 1 d . .
H12C H 1.1611 -0.1974 0.9866 0.166 Uiso 1 1 d GR .
H12D H 1.1803 -0.1632 0.9569 0.166 Uiso 1 1 d GR .
O129 O 1.0713(4) 0.4982(3) 0.5227(2) 0.048(2) Uani 1 1 d . .
O132 O 0.5079(5) 0.3964(4) 0.3663(3) 0.105(4) Uani 1 1 d . .
H13A H 0.5200 0.3807 0.3876 0.157 Uiso 1 1 d GR .
H13B H 0.4895 0.4330 0.3717 0.157 Uiso 1 1 d GR .
O133 O 0.9880(4) 0.4791(4) 0.6015(2) 0.063(3) Uani 1 1 d . .
O135 O 1.0736(4) -0.1140(3) 0.7247(2) 0.055(3) Uani 1 1 d . .
O138 O 0.4204(4) 0.0189(3) 0.9843(2) 0.053(3) Uani 1 1 d . U
O141 O 1.1094(4) -0.2147(3) 0.7565(2) 0.052(3) Uani 1 1 d . .
C144 C 1.2619(7) -0.3155(6) 0.7685(5) 0.069(5) Uani 1 1 d . U
O146 O 1.0479(3) 0.2376(3) 0.7522(2) 0.043(2) Uani 1 1 d . .
O148 O 0.4370(5) 0.2853(4) 0.5046(3) 0.108(4) Uani 1 1 d . .
H14A H 0.4579 0.2935 0.5211 0.163 Uiso 1 1 d GR .
H14B H 0.4276 0.3156 0.4902 0.163 Uiso 1 1 d GR .
O149 O 0.6629(3) 0.1321(3) 0.8588(2) 0.0448(16) Uani 1 1 d . .
C151 C 0.3916(5) -0.0219(4) 1.0410(3) 0.027(3) Uani 1 1 d . U
O154 O 0.7690(4) 0.2089(3) 0.4951(2) 0.051(3) Uani 1 1 d . .
C156 C 0.8550(8) -0.0069(6) 0.7853(5) 0.104(2) Uani 1 1 d . .
H156 H 0.8702 -0.0031 0.8059 0.124 Uiso 1 1 calc R .
C158 C 0.5882(5) 0.0741(4) 0.8944(3) 0.033(3) Uani 1 1 d . U
H158 H 0.5792 0.0924 0.8733 0.039 Uiso 1 1 calc R .
O159 O 0.3975(4) 0.2816(3) 0.6676(2) 0.050(3) Uani 1 1 d . .
O162 O 1.0950(3) 0.2370(3) 0.8401(2) 0.051(2) Uani 1 1 d . .
O164 O 1.1699(4) 0.1438(3) 0.8198(2) 0.040(2) Uani 1 1 d . U
O165 O 1.1834(4) -0.5491(3) 0.9463(3) 0.071(3) Uani 1 1 d . .
H165 H 1.1570 -0.5641 0.9522 0.106 Uiso 1 1 calc GR .
O167 O 1.2337(4) -0.2605(3) 0.8912(2) 0.047(2) Uani 1 1 d . .
O170 O 1.4154(4) 0.1615(4) 0.7707(3) 0.062(3) Uani 1 1 d . .
H170 H 1.4102 0.1668 0.7495 0.093 Uiso 1 1 calc GR .
O171 O 0.5576(4) 0.4058(3) 0.2841(2) 0.046(3) Uani 1 1 d . .
O173 O 0.7541(3) 0.3990(3) 0.7071(2) 0.047(2) Uani 1 1 d . .
O175 O 0.3014(3) 0.0557(3) 0.9013(2) 0.048(2) Uani 1 1 d . .
C178 C 0.9078(5) 0.2192(4) 0.7916(3) 0.027(3) Uani 1 1 d . U
H178 H 0.9165 0.1974 0.8114 0.032 Uiso 1 1 calc R .
O180 O 0.9272(4) -0.3204(3) 1.0414(2) 0.053(3) Uani 1 1 d . U
O181 O 0.2879(3) 0.3351(3) 0.7371(2) 0.042(2) Uani 1 1 d . U
O184 O 1.1012(4) -0.1757(3) 0.8101(2) 0.047(2) Uani 1 1 d . .
O186 O 0.4132(6) 0.0924(4) 0.3119(3) 0.112(2) Uani 1 1 d . .
H186 H 0.4428 0.0684 0.3073 0.169 Uiso 1 1 calc GR .
C188 C 0.5956(5) 0.4451(5) 0.2290(4) 0.033(3) Uani 1 1 d . .
O189 O 1.2788(4) -0.2816(4) 0.9870(3) 0.060(3) Uani 1 1 d . .
C191 C 0.9071(5) 0.4406(4) 0.6083(3) 0.038(3) Uani 1 1 d . U
H191 H 0.9116 0.4282 0.6318 0.046 Uiso 1 1 calc R .
O193 O 0.4781(3) 0.3176(3) 0.6989(2) 0.040(2) Uani 1 1 d . .
O198 O 0.8223(4) 0.1815(3) 0.8348(2) 0.051(3) Uani 1 1 d . .
C200 C 0.8394(5) 0.2637(4) 0.7547(3) 0.022(3) Uani 1 1 d . U
H200 H 0.8023 0.2728 0.7500 0.027 Uiso 1 1 calc R .
C201 C 1.1385(5) 0.0588(5) 0.6929(4) 0.034(3) Uani 1 1 d . U
H201 H 1.1507 0.0882 0.6814 0.041 Uiso 1 1 calc R .
C203 C 0.6427(6) 0.2838(5) 0.7199(4) 0.0453(15) Uani 1 1 d . .
O206 O 0.3457(4) -0.0438(4) 0.9301(3) 0.051(3) Uani 1 1 d . .
C208 C 0.6633(6) 0.0863(5) 0.4691(4) 0.0506(16) Uani 1 1 d . U
C210 C 0.7582(7) 0.1614(6) 0.2755(4) 0.054(4) Uani 1 1 d . .
O212 O 1.3098(4) -0.2252(3) 0.9250(2) 0.048(2) Uani 1 1 d . .
O214 O 0.6774(5) 0.2919(4) 0.4719(3) 0.108(4) Uani 1 1 d . .
H21A H 0.6582 0.2960 0.4946 0.162 Uiso 1 1 d GR .
H21B H 0.6661 0.3215 0.4596 0.162 Uiso 1 1 d GR .
C216 C 1.1772(5) 0.3665(4) 0.7244(3) 0.0392(14) Uani 1 1 d . U
H216 H 1.1856 0.3439 0.7439 0.047 Uiso 1 1 calc R .
C217 C 0.2879(7) 0.3039(7) 0.9839(5) 0.098(2) Uani 1 1 d . .
H217 H 0.2770 0.3416 0.9851 0.117 Uiso 1 1 calc R .
C219 C 1.1378(6) 0.0129(6) 0.6726(4) 0.066(5) Uani 1 1 d . .
C222 C 0.5607(6) 0.0204(5) 0.9474(3) 0.051(3) Uani 1 1 d . .
H222 H 0.5343 0.0025 0.9603 0.061 Uiso 1 1 calc R .
O223 O 1.3500(4) -0.3595(4) 0.9667(3) 0.062(3) Uani 1 1 d . .
O226 O 0.4906(4) 0.1656(4) 0.4905(3) 0.062(3) Uani 1 1 d . .
O227 O 0.7548(4) 0.3032(4) 0.6085(2) 0.054(3) Uani 1 1 d . .
O229 O 1.2033(3) 0.1886(3) 0.7704(3) 0.051(3) Uani 1 1 d . .
C231 C 0.2351(7) 0.2471(6) 0.5234(4) 0.0707(16) Uani 1 1 d . .
C233 C 0.6566(6) 0.2502(4) 0.7489(3) 0.0453(15) Uani 1 1 d . .
H233 H 0.6939 0.2408 0.7532 0.054 Uiso 1 1 calc R .
O236 O 0.3870(5) 0.3077(4) 0.9753(3) 0.098(2) Uani 1 1 d . .
H236 H 0.4005 0.3031 0.9941 0.146 Uiso 1 1 calc GR .
O238 O 1.0514(5) -0.2116(4) 0.6897(3) 0.119(5) Uani 1 1 d . .
H23A H 1.0734 -0.2452 0.6834 0.178 Uiso 1 1 d GR .
H23B H 1.0358 -0.1972 0.6704 0.178 Uiso 1 1 d GR .
O240 O 0.7355(4) 0.2968(3) 0.7029(2) 0.045(2) Uani 1 1 d . .
O241 O 1.0109(3) -0.3353(3) 0.9788(2) 0.051(3) Uani 1 1 d . .
O244 O 0.7616(3) 0.2124(3) 0.7972(2) 0.041(2) Uani 1 1 d . .
C246 C 0.8555(5) 0.4488(4) 0.5582(3) 0.0303(19) Uani 1 1 d . .
H246 H 0.8257 0.4410 0.5488 0.036 Uiso 1 1 calc R .
O252 O 0.9918(4) -0.1854(3) 0.8272(2) 0.054(3) Uani 1 1 d . .
C253 C 0.7111(6) 0.4873(5) 0.7546(4) 0.0701(14) Uani 1 1 d . .
H253 H 0.7435 0.4630 0.7599 0.084 Uiso 1 1 calc R .
O257 O 0.3766(7) 0.0506(4) 0.6824(3) 0.122(5) Uani 1 1 d . .
H257 H 0.3512 0.0559 0.7007 0.183 Uiso 1 1 calc GR .
C259 C 1.1118(5) 0.4135(4) 0.6879(3) 0.0392(14) Uani 1 1 d . .
H259 H 1.0750 0.4233 0.6829 0.047 Uiso 1 1 calc R .
C261 C 0.7076(6) 0.1991(5) 0.2709(4) 0.046(4) Uani 1 1 d . .
H261 H 0.6968 0.2019 0.2480 0.055 Uiso 1 1 calc R .
O263 O 0.9355(4) -0.2870(3) 0.9379(2) 0.058(3) Uani 1 1 d . .
O268 O 0.7002(4) 0.5331(3) 0.8107(3) 0.0701(14) Uani 1 1 d . .
H268 H 0.6948 0.5076 0.8241 0.105 Uiso 1 1 calc GR .
O270 O 0.7386(4) 0.2054(3) 0.8963(3) 0.054(3) Uani 1 1 d . .
O273 O 0.6028(4) 0.2654(3) 0.2628(2) 0.0561(18) Uani 1 1 d . .
C275 C 1.0878(6) -0.4147(5) 0.9641(4) 0.0519(16) Uani 1 1 d . .
C277 C 0.9386(6) 0.2711(4) 0.7388(4) 0.045(4) Uani 1 1 d . U
H277 H 0.9678 0.2826 0.7231 0.054 Uiso 1 1 calc R .
O279 O 0.9886(4) -0.4162(3) 0.9738(2) 0.046(2) Uani 1 1 d . .
C281 C 1.3140(5) 0.1623(4) 0.7825(3) 0.040(3) Uani 1 1 d . .
H281 H 1.3073 0.1849 0.7627 0.048 Uiso 1 1 calc R .
O283 O 0.4463(3) 0.2864(3) 0.7545(2) 0.031(2) Uani 1 1 d . U
O286 O 0.8354(4) 0.3785(3) 0.6445(2) 0.049(2) Uani 1 1 d . U
C288 C 0.8526(5) 0.2308(4) 0.7835(3) 0.028(3) Uani 1 1 d . .
O290 O 0.8343(4) 0.1304(3) 0.4791(2) 0.048(3) Uani 1 1 d . .
C292 C 1.1125(7) 0.3742(5) 0.8285(4) 0.0699(17) Uani 1 1 d . .
H292 H 1.1186 0.3754 0.8029 0.084 Uiso 1 1 calc R .
O293 O 1.1897(3) 0.4110(3) 0.5449(2) 0.056(3) Uani 1 1 d . .
O295 O 1.3101(4) -0.3295(3) 0.8686(2) 0.049(2) Uani 1 1 d . .
C298 C 0.8924(5) 0.4762(4) 0.5368(3) 0.0303(19) Uani 1 1 d . .
C299 C 1.3803(6) 0.1148(5) 0.8234(4) 0.050(4) Uani 1 1 d . U
H299 H 1.4160 0.1073 0.8302 0.060 Uiso 1 1 calc R .
O302 O 0.7407(4) 0.1110(3) 0.7949(2) 0.044(2) Uani 1 1 d . .
O304 O 0.9623(4) -0.1222(3) 0.7405(2) 0.055(3) Uani 1 1 d . .
O305 O 0.8819(4) 0.0604(3) 0.4076(3) 0.082(3) Uani 1 1 d . .
H30A H 0.9153 0.0619 0.4109 0.123 Uiso 1 1 d GR .
H30B H 0.8829 0.0573 0.3844 0.123 Uiso 1 1 d GR .
C308 C 0.8929(7) 0.2677(6) 0.4220(5) 0.090(2) Uani 1 1 d . .
C310 C 0.2458(8) 0.2749(7) 0.9890(5) 0.098(2) Uani 1 1 d . .
O314 O 0.7904(5) -0.0274(5) 0.6925(3) 0.104(2) Uani 1 1 d . .
H314 H 0.7649 -0.0435 0.6984 0.155 Uiso 1 1 calc GR .
O316 O 1.0956(4) 0.4100(4) 0.5646(3) 0.072(3) Uani 1 1 d . U
O318 O 0.3913(4) 0.1150(3) 0.9477(3) 0.055(2) Uani 1 1 d . .
C322 C 0.6377(6) 0.0730(5) 0.9062(4) 0.043(4) Uani 1 1 d . U
O326 O 1.3813(4) -0.2973(3) 0.9101(2) 0.050(3) Uani 1 1 d . .
O327 O 1.1150(3) 0.2822(3) 0.7874(2) 0.036(2) Uani 1 1 d . U
O332 O 0.3764(4) 0.2400(3) 0.7216(2) 0.045(2) Uani 1 1 d . U
O334 O 0.6904(4) 0.1718(3) 0.4645(2) 0.052(2) Uani 1 1 d . .
O338 O 1.0764(4) 0.3665(4) 0.7389(3) 0.069(3) Uani 1 1 d . .
H338 H 1.0873 0.3436 0.7538 0.103 Uiso 1 1 calc GR .
C340 C 1.4053(7) -0.2115(6) 0.9123(5) 0.0773(18) Uani 1 1 d . .
C341 C 0.7730(7) 0.1586(5) 0.3117(4) 0.056(4) Uani 1 1 d . .
H341 H 0.8057 0.1344 0.3167 0.067 Uiso 1 1 calc R .
C344 C 1.2800(6) 0.1116(5) 0.8357(4) 0.046(4) Uani 1 1 d . U
H344 H 1.2502 0.1004 0.8509 0.055 Uiso 1 1 calc R .
O345 O 0.4909(4) 0.2571(3) 0.2804(3) 0.054(3) Uani 1 1 d . .
O347 O 0.3971(4) 0.0572(3) 0.8853(2) 0.057(3) Uani 1 1 d . U
C350 C 0.6096(6) 0.4440(4) 0.1925(4) 0.045(4) Uani 1 1 d . .
H350 H 0.6046 0.4148 0.1800 0.054 Uiso 1 1 calc R .
C351 C 0.6185(6) 0.5333(5) 0.2302(4) 0.052(4) Uani 1 1 d . .
C353 C 0.8238(7) 0.2194(7) 0.5941(5) 0.0810(19) Uani 1 1 d . .
O355 O 0.3337(4) 0.2423(3) 0.5096(3) 0.052(3) Uani 1 1 d . .
C358 C 0.9374(5) 0.4852(5) 0.5521(3) 0.044(4) Uani 1 1 d . U
H358 H 0.9628 0.5035 0.5383 0.053 Uiso 1 1 calc R .
O360 O 0.9125(5) -0.3821(4) 0.7962(3) 0.0820(19) Uani 1 1 d . .
H360 H 0.9345 -0.4121 0.7965 0.123 Uiso 1 1 calc GR .
O362 O 1.5536(4) -0.2230(3) 0.8996(3) 0.0773(18) Uani 1 1 d . .
H362 H 1.5605 -0.2530 0.9091 0.116 Uiso 1 1 calc GR .
O363 O 0.3940(4) 0.1298(3) 0.4451(2) 0.059(3) Uani 1 1 d . .
O365 O 0.3072(4) 0.1632(3) 0.5085(3) 0.057(3) Uani 1 1 d . .
O368 O 1.0944(4) 0.4682(3) 0.6238(2) 0.0458(16) Uani 1 1 d . .
C369 C 0.9174(7) -0.3543(6) 0.8571(4) 0.0820(19) Uani 1 1 d . .
H369 H 0.9026 -0.3824 0.8685 0.098 Uiso 1 1 calc R .
O372 O 0.4670(4) 0.0823(3) 0.4914(2) 0.051(3) Uani 1 1 d . .
C373 C 0.3864(7) 0.1011(5) 0.6250(4) 0.071(5) Uani 1 1 d . .
H373 H 0.3867 0.0710 0.6112 0.085 Uiso 1 1 calc R .
C375 C 1.2121(6) -0.2816(5) 0.7631(4) 0.041(4) Uani 1 1 d . U
H375 H 1.1994 -0.2829 0.7411 0.050 Uiso 1 1 calc R .
C377 C 0.5840(5) 0.2978(4) 0.7137(3) 0.038(3) Uani 1 1 d . .
H377 H 0.5739 0.3204 0.6945 0.046 Uiso 1 1 calc R .
O380 O 0.4817(4) 0.2978(4) 0.3344(2) 0.061(3) Uani 1 1 d . .
O381 O 0.6968(4) 0.4334(3) 0.6679(3) 0.0701(14) Uani 1 1 d . .
O384 O 0.3329(4) 0.0053(3) 0.9967(2) 0.057(3) Uani 1 1 d . .
C386 C 1.4789(6) -0.1478(6) 0.9111(4) 0.0773(18) Uani 1 1 d . .
H386 H 1.5052 -0.1271 0.9118 0.093 Uiso 1 1 calc R .
C388 C 1.2493(6) -0.2865(5) 0.8285(4) 0.044(4) Uani 1 1 d . U
C389 C 0.8829(5) 0.2836(5) 0.7324(3) 0.034(3) Uani 1 1 d D U
O392 O 0.7282(4) 0.0983(3) 0.8955(2) 0.0448(16) Uani 1 1 d . .
C394 C 1.3795(6) -0.1555(5) 0.9179(4) 0.0773(18) Uani 1 1 d . .
H394 H 1.3402 -0.1412 0.9222 0.093 Uiso 1 1 calc R .
C398 C 0.8771(7) 0.3240(6) 0.4220(5) 0.090(2) Uani 1 1 d . .
H398 H 0.8387 0.3423 0.4254 0.109 Uiso 1 1 calc R .
O401 O 0.7735(4) 0.4038(3) 0.6048(3) 0.063(3) Uani 1 1 d . .
O403 O 0.3990(4) 0.4155(3) 0.7153(2) 0.048(3) Uani 1 1 d . .
O406 O 0.8047(4) 0.0780(3) 0.8295(2) 0.047(2) Uani 1 1 d . .
O408 O 1.1343(4) 0.1456(4) 0.7356(3) 0.060(3) Uani 1 1 d . .
O410 O 0.8235(3) 0.2733(3) 0.6429(3) 0.050(2) Uani 1 1 d D .
H410 H 0.856(2) 0.250(3) 0.640(2) 0.075 Uiso 1 1 d DR .
C412 C 0.9455(5) 0.4680(5) 0.5869(3) 0.037(3) Uani 1 1 d . U
C413 C 0.3812(5) 0.1457(5) 0.6859(4) 0.051(4) Uani 1 1 d . U
H413 H 0.3770 0.1451 0.7114 0.061 Uiso 1 1 calc R .
C418 C 0.2628(7) 0.2199(7) 0.9824(5) 0.098(2) Uani 1 1 d . .
H418 H 0.2354 0.1995 0.9863 0.117 Uiso 1 1 calc R .
O422 O 0.9976(4) -0.2234(3) 0.7711(2) 0.056(3) Uani 1 1 d . .
C423 C 0.6900(6) 0.4827(6) 0.7205(4) 0.0701(14) Uani 1 1 d . .
C425 C 0.5669(6) 0.0835(5) 0.4851(4) 0.0506(16) Uani 1 1 d . .
C427 C 0.1349(7) 0.2452(6) 0.5388(4) 0.0707(16) Uani 1 1 d . .
O429 O 0.7585(4) 0.0950(3) 0.4461(2) 0.051(3) Uani 1 1 d . .
C431 C 1.0987(6) -0.0308(5) 0.7266(4) 0.049(4) Uani 1 1 d . U
O434 O 0.4085(4) 0.1958(3) 0.5528(2) 0.050(3) Uani 1 1 d . .
O436 O 0.4190(4) 0.2091(3) 0.4475(2) 0.052(3) Uani 1 1 d . .
O438 O 1.1885(4) 0.4639(3) 0.6072(2) 0.0458(16) Uani 1 1 d . .
O439 O 1.1613(4) 0.5069(3) 0.5093(2) 0.049(3) Uani 1 1 d . .
O442 O 0.9040(4) -0.3996(3) 1.0366(2) 0.054(3) Uani 1 1 d . .
C446 C 0.6878(7) 0.2857(6) 0.9473(4) 0.0776(18) Uani 1 1 d . .
H446 H 0.7186 0.2585 0.9519 0.093 Uiso 1 1 calc R .
C447 C 0.3447(8) 0.2786(7) 0.9773(5) 0.098(2) Uani 1 1 d . .
C450 C 0.5989(6) 0.4907(5) 0.2482(4) 0.049(4) Uani 1 1 d . .
H450 H 0.5877 0.4923 0.2737 0.059 Uiso 1 1 calc R .
O452 O 0.9430(6) -0.2180(4) 1.0047(3) 0.129(5) Uani 1 1 d . .
H45A H 0.9488 -0.2092 1.0262 0.194 Uiso 1 1 d GR .
H45B H 0.9426 -0.1899 0.9901 0.194 Uiso 1 1 d GR .
C454 C 0.7835(8) 0.0240(7) 0.7469(5) 0.104(2) Uani 1 1 d . .
H454 H 0.7508 0.0486 0.7423 0.124 Uiso 1 1 calc R .
O455 O 0.7921(4) 0.1505(4) 0.3823(2) 0.056(3) Uani 1 1 d . .
C458 C 0.3916(5) 0.1481(5) 0.6099(3) 0.038(3) Uani 1 1 d . .
C460 C 1.1561(5) 0.4305(5) 0.6649(3) 0.0392(14) Uani 1 1 d . .
C462 C 0.4391(9) 0.2178(7) 0.3725(5) 0.112(2) Uani 1 1 d . .
H462 H 0.4452 0.2452 0.3862 0.135 Uiso 1 1 calc R .
O465 O 0.7998(4) 0.2598(3) 0.4335(2) 0.052(3) Uani 1 1 d . .
C467 C 0.6430(6) 0.5223(5) 0.7140(4) 0.0701(14) Uani 1 1 d . .
H467 H 0.6264 0.5185 0.6940 0.084 Uiso 1 1 calc R .
C470 C 0.9490(7) -0.3038(5) 0.8001(4) 0.0820(19) Uani 1 1 d . .
H470 H 0.9570 -0.3017 0.7746 0.098 Uiso 1 1 calc R .
C471 C 0.5988(7) 0.3686(6) 0.9320(4) 0.0776(18) Uani 1 1 d . .
C474 C 1.1014(7) 0.3290(5) 0.8462(4) 0.0699(17) Uani 1 1 d . .
C475 C 0.1900(6) 0.2178(6) 0.5267(4) 0.0707(16) Uani 1 1 d . .
H475 H 0.1989 0.1811 0.5206 0.085 Uiso 1 1 calc R .
C478 C 1.1223(6) 0.3819(5) 0.7185(4) 0.0392(14) Uani 1 1 d . U
O480 O 0.3013(4) 0.1085(3) 0.9648(2) 0.055(3) Uani 1 1 d . .
C484 C 1.0929(7) 0.3235(5) 0.8825(4) 0.0699(17) Uani 1 1 d . .
H484 H 1.0863 0.2915 0.8934 0.084 Uiso 1 1 calc R .
C486 C 0.4175(9) 0.1731(7) 0.3905(5) 0.112(2) Uani 1 1 d . .
C487 C 0.6239(7) 0.3268(6) 0.9059(4) 0.0776(18) Uani 1 1 d . .
H487 H 0.6117 0.3271 0.8835 0.093 Uiso 1 1 calc R .
C489 C 0.8624(5) 0.4331(4) 0.5929(3) 0.0303(19) Uani 1 1 d . .
C491 C 1.2694(6) 0.1432(5) 0.8049(3) 0.038(3) Uani 1 1 d . U
O496 O 1.0594(4) 0.5604(3) 0.5817(2) 0.051(3) Uani 1 1 d . .
C498 C 1.1205(6) 0.0582(5) 0.7299(4) 0.047(4) Uani 1 1 d . .
C500 C 1.4969(7) -0.2027(6) 0.9048(5) 0.0773(18) Uani 1 1 d . .
C502 C 0.4828(5) 0.2975(5) 0.7298(4) 0.027(3) Uani 1 1 d . U
C503 C 0.9530(6) 0.2418(5) 0.4147(5) 0.090(2) Uani 1 1 d . .
H50C H 0.9602 0.2170 0.4347 0.109 Uiso 1 1 calc R .
H50D H 0.9601 0.2197 0.3927 0.109 Uiso 1 1 calc R .
C505 C 0.3617(7) 0.2214(6) 0.9671(5) 0.098(2) Uani 1 1 d . .
H505 H 0.4002 0.2047 0.9590 0.117 Uiso 1 1 calc R .
C508 C 0.4046(9) 0.1348(6) 0.3714(5) 0.112(2) Uani 1 1 d . .
H508 H 0.3850 0.1102 0.3835 0.135 Uiso 1 1 calc R .
O509 O 1.0967(4) 0.1067(3) 0.7867(2) 0.047(3) Uani 1 1 d . .
O512 O 0.3619(4) 0.3809(3) 0.7682(2) 0.051(3) Uani 1 1 d . .
O514 O 0.9525(4) -0.0849(3) 0.7968(3) 0.057(3) Uani 1 1 d . .
O517 O 0.8260(4) -0.3496(3) 0.9929(2) 0.052(3) Uani 1 1 d . .
C519 C 0.6482(6) 0.0504(5) 0.9408(4) 0.049(4) Uani 1 1 d . .
H51A H 0.6859 0.0259 0.9369 0.059 Uiso 1 1 calc R .
H51B H 0.6487 0.0797 0.9568 0.059 Uiso 1 1 calc R .
C521 C 0.9592(7) -0.2660(6) 0.8233(4) 0.0820(19) Uani 1 1 d . .
C523 C 0.6135(6) 0.2308(5) 0.7715(4) 0.0453(15) Uani 1 1 d . .
C525 C 1.3694(6) 0.1454(5) 0.7916(3) 0.040(3) Uani 1 1 d . U
O528 O 0.4466(4) 0.3971(3) 0.3019(3) 0.0598(18) Uani 1 1 d . .
O529 O 0.3849(4) 0.1155(3) 0.5510(2) 0.058(3) Uani 1 1 d . .
C532 C 0.6675(7) 0.2850(6) 0.9147(4) 0.0776(18) Uani 1 1 d . .
C533 C 1.1025(7) 0.4152(5) 0.8889(4) 0.0699(17) Uani 1 1 d . .
H533 H 1.1010 0.4453 0.9029 0.084 Uiso 1 1 calc R .
C536 C 1.1010(5) 0.0147(5) 0.7469(3) 0.039(4) Uani 1 1 d . .
H536 H 1.0892 0.0155 0.7723 0.047 Uiso 1 1 calc R .
C537 C 1.4604(6) -0.2352(6) 0.9064(5) 0.0773(18) Uani 1 1 d . .
H537 H 1.4736 -0.2727 0.9034 0.093 Uiso 1 1 calc R .
C540 C 1.0940(7) 0.3687(5) 0.9044(4) 0.0699(17) Uani 1 1 d . .
C542 C 0.9336(7) -0.3177(6) 0.8773(4) 0.0820(19) Uani 1 1 d . .
O543 O 0.6741(4) 0.2374(3) 0.8585(3) 0.061(3) Uani 1 1 d . .
O545 O 0.9115(4) -0.3659(3) 0.9310(2) 0.066(3) Uani 1 1 d . .
C547 C 0.8105(6) 0.2057(5) 0.8076(4) 0.037(3) Uani 1 1 d . U
C549 C 1.3351(5) 0.0966(4) 0.8438(3) 0.035(3) Uani 1 1 d . U
C552 C 0.8913(7) 0.1337(7) 0.5774(5) 0.0810(19) Uani 1 1 d . .
C554 C 0.9487(5) 0.2407(4) 0.7697(3) 0.027(3) Uani 1 1 d . U
O556 O 1.0495(4) 0.2459(4) 0.4118(4) 0.090(2) Uani 1 1 d . .
H556 H 1.0614 0.2209 0.3968 0.136 Uiso 1 1 calc GR .
O558 O 1.2759(5) -0.3924(3) 0.9284(3) 0.058(3) Uani 1 1 d . .
C560 C 0.5726(5) 0.4009(5) 0.2483(4) 0.034(3) Uani 1 1 d . U
C562 C 0.8052(8) 0.0305(7) 0.7797(5) 0.104(2) Uani 1 1 d . .
C564 C 0.5532(6) 0.0470(5) 0.9154(4) 0.051(3) Uani 1 1 d D .
C565 C 0.5841(6) 0.0274(5) 0.4912(4) 0.0506(16) Uani 1 1 d . .
H565 H 0.5568 0.0069 0.4959 0.061 Uiso 1 1 calc R .
C568 C 1.4200(6) -0.1233(6) 0.9164(5) 0.0773(18) Uani 1 1 d . .
C569 C 0.6627(7) 0.3260(6) 0.9720(4) 0.0776(18) Uani 1 1 d . .
C572 C 0.6895(5) 0.2311(5) 0.3329(3) 0.039(3) Uani 1 1 d . U
H572 H 0.6684 0.2557 0.3514 0.046 Uiso 1 1 calc R .
O575 O 0.4364(3) -0.0346(4) 0.9213(2) 0.057(3) Uani 1 1 d . .
C578 C 0.6195(6) 0.5688(6) 0.7376(4) 0.0701(14) Uani 1 1 d . .
C580 C 0.8676(6) 0.1776(6) 0.6011(5) 0.0810(19) Uani 1 1 d . .
H580 H 0.8819 0.1789 0.6225 0.097 Uiso 1 1 calc R .
C582 C 0.5443(5) 0.2772(4) 0.7364(3) 0.026(3) Uani 1 1 d . U
C583 C 0.6871(6) 0.3086(5) 0.6942(4) 0.041(4) Uani 1 1 d . U
C585 C 1.2055(6) 0.2724(5) 0.6414(4) 0.0759(12) Uani 1 1 d . U
H58C H 1.1689 0.2700 0.6368 0.114 Uiso 1 1 calc GR .
H58D H 1.2351 0.2537 0.6221 0.114 Uiso 1 1 calc GR .
H58E H 1.2067 0.3099 0.6421 0.114 Uiso 1 1 calc GR .
C590 C 0.4502(9) 0.2185(7) 0.3357(5) 0.112(2) Uani 1 1 d . .
C591 C 0.8056(7) 0.2145(6) 0.5604(4) 0.0810(19) Uani 1 1 d . .
H591 H 0.7777 0.2423 0.5531 0.097 Uiso 1 1 calc R .
C594 C 1.2193(5) 0.3839(5) 0.7019(3) 0.0392(14) Uani 1 1 d . .
C596 C 0.8293(7) 0.1687(6) 0.5386(5) 0.0810(19) Uani 1 1 d . .
C600 C 0.6804(6) 0.5295(6) 0.7784(4) 0.0701(14) Uani 1 1 d . .
C603 C 1.1983(5) -0.2493(5) 0.8247(3) 0.039(3) Uani 1 1 d . U
H603 H 1.1762 -0.2273 0.8443 0.046 Uiso 1 1 calc R .
C605 C 0.6743(5) 0.2317(5) 0.2992(4) 0.034(3) Uani 1 1 d . U
O607 O 0.8483(5) -0.2703(3) 1.0007(2) 0.066(3) Uani 1 1 d . .
C610 C 0.9194(7) 0.3525(6) 0.4168(5) 0.090(2) Uani 1 1 d . .
C612 C 1.1078(6) -0.4719(5) 0.9591(4) 0.0519(16) Uani 1 1 d . .
H612 H 1.0822 -0.4941 0.9623 0.062 Uiso 1 1 calc R .
C613 C 0.3933(5) 0.1954(5) 0.6285(4) 0.051(4) Uani 1 1 d . .
H613 H 0.3971 0.2274 0.6164 0.061 Uiso 1 1 calc R .
C615 C 0.5573(6) 0.2444(5) 0.7648(3) 0.0453(15) Uani 1 1 d . U
H615 H 0.5290 0.2308 0.7798 0.054 Uiso 1 1 calc R .
C617 C 0.6345(6) 0.5726(5) 0.7716(4) 0.0701(14) Uani 1 1 d . .
H617 H 0.6163 0.6007 0.7884 0.084 Uiso 1 1 calc R .
C619 C 0.3889(6) 0.1901(5) 0.6660(4) 0.043(4) Uani 1 1 d . .
C621 C 0.9518(7) -0.2720(6) 0.8617(4) 0.0820(19) Uani 1 1 d . .
H621 H 0.9587 -0.2464 0.8765 0.098 Uiso 1 1 calc R .
C624 C 1.1814(6) -0.2464(5) 0.7896(4) 0.038(3) Uani 1 1 d . U
C625 C 1.2022(6) -0.4619(5) 0.9444(3) 0.0519(16) Uani 1 1 d . .
H625 H 1.2408 -0.4787 0.9375 0.062 Uiso 1 1 calc R .
C630 C 0.7368(6) 0.1932(5) 0.3381(4) 0.042(4) Uani 1 1 d . U
C634 C 0.8827(8) -0.0502(7) 0.7604(5) 0.104(2) Uani 1 1 d . .
C637 C 0.3800(8) 0.1004(7) 0.6653(6) 0.102(6) Uani 1 1 d . U
C642 C 1.1842(6) -0.4048(5) 0.9489(4) 0.0519(16) Uani 1 1 d . .
C644 C 1.1144(7) 0.4163(5) 0.8478(4) 0.0699(17) Uani 1 1 d . .
C645 C 0.6807(6) 0.0336(5) 0.4786(3) 0.0506(16) Uani 1 1 d . U
H645 H 0.7195 0.0181 0.4773 0.061 Uiso 1 1 calc R .
C650 C 0.9726(7) 0.3286(6) 0.4144(5) 0.090(2) Uani 1 1 d . .
H650 H 0.9986 0.3495 0.4154 0.109 Uiso 1 1 calc R .
C651 C 1.1164(5) 0.1073(5) 0.7530(4) 0.030(3) Uani 1 1 d . U
C654 C 0.7964(7) 0.2681(7) 0.6142(4) 0.055(5) Uani 1 1 d D .
C657 C 0.8644(8) -0.0570(6) 0.7287(5) 0.104(2) Uani 1 1 d . .
H657 H 0.8841 -0.0843 0.7116 0.124 Uiso 1 1 calc R .
C659 C 0.6977(6) 0.2379(5) 0.8881(3) 0.029(3) Uani 1 1 d . .
C661 C 0.3802(6) 0.0019(5) 1.0033(4) 0.039(4) Uani 1 1 d . U
C664 C 0.9241(7) -0.3477(6) 0.8197(4) 0.0820(19) Uani 1 1 d . .
C665 C 0.1222(7) 0.2996(5) 0.5459(4) 0.0707(16) Uani 1 1 d . .
H665 H 0.0850 0.3196 0.5542 0.085 Uiso 1 1 calc R .
C668 C 0.8492(7) 0.2324(6) 0.4261(4) 0.050(2) Uani 1 1 d . .
C673 C 1.3612(6) -0.2503(6) 0.9175(4) 0.037(4) Uani 1 1 d . U
C677 C 1.0112(6) 0.2236(5) 0.7762(4) 0.039(4) Uani 1 1 d . U
C680 C 1.2405(6) 0.1757(5) 0.6720(4) 0.0759(12) Uani 1 1 d . .
H68A H 1.2457 0.1538 0.6933 0.114 Uiso 1 1 calc GR .
H68B H 1.2764 0.1709 0.6552 0.114 Uiso 1 1 calc GR .
H68C H 1.2132 0.1650 0.6602 0.114 Uiso 1 1 calc GR .
C681 C 0.4218(9) 0.1329(7) 0.3323(5) 0.112(2) Uani 1 1 d . .
C684 C 0.3224(8) 0.1928(7) 0.9695(5) 0.098(2) Uani 1 1 d . .
C685 C 1.1264(6) -0.2115(5) 0.7845(4) 0.040(4) Uani 1 1 d . U
C687 C 1.2645(6) -0.2922(5) 0.8667(4) 0.032(3) Uani 1 1 d . U
C689 C 0.6190(7) 0.2710(5) 0.2943(4) 0.0561(18) Uani 1 1 d . .
C693 C 0.8094(8) -0.0165(7) 0.7232(5) 0.104(2) Uani 1 1 d . .
C695 C 0.2999(6) 0.2137(6) 0.5146(3) 0.045(4) Uani 1 1 d . .
C698 C 0.6797(6) 0.1066(5) 0.8858(4) 0.0448(16) Uani 1 1 d . U
C699 C 0.4380(8) 0.1767(6) 0.3133(5) 0.112(2) Uani 1 1 d . .
H699 H 0.4410 0.1796 0.2879 0.135 Uiso 1 1 calc R .
C702 C 0.4086(5) 0.1718(5) 0.4311(4) 0.032(3) Uani 1 1 d . .
C707 C 0.7155(7) 0.4339(6) 0.6972(5) 0.0701(14) Uani 1 1 d . .
C712 C 0.7794(6) 0.0777(5) 0.8029(4) 0.031(3) Uani 1 1 d . U
C713 C 1.0743(6) -0.0774(5) 0.7458(4) 0.046(4) Uani 1 1 d . U
C715 C 0.5005(6) 0.1140(7) 0.4889(4) 0.048(4) Uani 1 1 d . .
C718 C 0.6411(6) 0.0024(5) 0.4902(4) 0.0506(16) Uani 1 1 d . U
C721 C 0.7081(6) 0.1227(5) 0.4590(4) 0.052(2) Uani 1 1 d . .
C723 C 0.9259(6) -0.3227(6) 0.9195(4) 0.047(4) Uani 1 1 d . U
C725 C 0.9932(7) 0.2710(6) 0.4100(5) 0.090(2) Uani 1 1 d . .
C728 C 0.3935(6) 0.1544(5) 0.5674(4) 0.054(4) Uani 1 1 d . .
C729 C 1.1620(6) -0.4922(5) 0.9502(4) 0.0519(16) Uani 1 1 d . .
C732 C 0.4787(7) 0.2605(5) 0.3146(5) 0.056(5) Uani 1 1 d . .
C1 C 1.0991(8) 0.5837(5) 0.5783(3) 0.047(4) Uani 1 1 d . .
C4 C 1.1045(6) 0.2802(6) 0.8218(4) 0.051(2) Uani 1 1 d . .
C16 C 0.3386(7) 0.1352(6) 0.9591(4) 0.055(2) Uani 1 1 d . .
C17 C 0.3978(7) -0.0616(5) 0.9233(4) 0.040(4) Uani 1 1 d . .
C5 C 0.3435(6) 0.0685(5) 0.8804(4) 0.046(4) Uani 1 1 d . U
C20 C 1.2081(7) 0.1610(6) 0.7995(4) 0.053(5) Uani 1 1 d . .
C3 C 1.2263(7) -0.3695(6) 0.9432(4) 0.046(4) Uani 1 1 d . .
C8 C 1.1129(6) 0.5098(5) 0.5016(4) 0.035(3) Uani 1 1 d . U
C21 C 0.9850(6) -0.2229(5) 0.8055(4) 0.047(4) Uani 1 1 d . U
C22 C 0.8083(7) 0.1694(6) 0.5000(4) 0.051(4) Uani 1 1 d . U
C24 C 0.9389(6) -0.0912(5) 0.7660(4) 0.040(4) Uani 1 1 d . U
C25 C 0.9108(6) -0.3629(5) 1.0554(4) 0.046(4) Uani 1 1 d . U
C9 C 0.3851(6) 0.2421(5) 0.6867(4) 0.044(4) Uani 1 1 d . U
C30 C 0.8141(6) -0.3012(6) 1.0010(4) 0.047(4) Uani 1 1 d . .
C32 C 0.7526(7) 0.1900(6) 0.3762(5) 0.061(5) Uani 1 1 d . .
C33 C 0.1691(7) 0.3229(6) 0.5399(4) 0.0707(16) Uani 1 1 d . U
C36 C 0.4323(7) 0.3927(6) 0.2712(5) 0.0598(18) Uani 1 1 d . .
C11 C 0.3830(6) 0.4158(5) 0.7490(4) 0.034(3) Uani 1 1 d . U
C42 C 1.0225(6) -0.3846(6) 0.9743(4) 0.0519(16) Uani 1 1 d . .
C47 C 1.1431(6) 0.4553(5) 0.6297(4) 0.0458(16) Uani 1 1 d . U
C49 C 1.3206(9) -0.3198(7) 0.9924(5) 0.077(6) Uani 1 1 d . .
C13 C 0.2799(7) 0.3616(5) 0.7102(4) 0.055(4) Uani 1 1 d . U
C14 C 0.8208(7) 0.4007(5) 0.6158(4) 0.051(4) Uani 1 1 d . .
C2 C 1.1475(8) 0.3862(6) 0.5523(4) 0.072(3) Uani 1 1 d . .
O2 O 0.8935(4) -0.4687(3) 0.9694(2) 0.0520(5) Uani 1 1 d D U
H2 H 0.8611(7) -0.4749(17) 0.968(2) 0.078 Uiso 1 1 d DR .
C6 C 0.9430(5) -0.5117(4) 0.9487(3) 0.0520(5) Uani 1 1 d D .
H6A H 0.9577 -0.4975 0.9255 0.078 Uiso 1 1 calc GR .
H6B H 0.9299 -0.5433 0.9446 0.078 Uiso 1 1 calc GR .
H6C H 0.9728 -0.5214 0.9630 0.078 Uiso 1 1 calc GR .
O1 O 0.3298(3) 0.2807(2) 0.80360(19) 0.0244(16) Uani 1 1 d D U
H1 H 0.3454(15) 0.2468(10) 0.8075(11) 0.037 Uiso 1 1 d DR .
C7 C 1.4652(5) -0.4163(5) 0.8900(3) 0.0469(5) Uani 1 1 d D .
H7A H 1.4750 -0.3910 0.8715 0.070 Uiso 1 1 calc GR .
H7B H 1.4883 -0.4521 0.8832 0.070 Uiso 1 1 calc GR .
H7C H 1.4719 -0.4059 0.9132 0.070 Uiso 1 1 calc GR .
C12 C 0.2725(4) 0.2925(4) 0.8222(3) 0.0244(16) Uani 1 1 d D U
H12E H 0.2618 0.3290 0.8318 0.037 Uiso 1 1 calc GR .
H12F H 0.2684 0.2676 0.8421 0.037 Uiso 1 1 calc GR .
H12G H 0.2481 0.2889 0.8055 0.037 Uiso 1 1 calc GR .
O6 O 1.4041(4) -0.4161(3) 0.8933(2) 0.0469(5) Uani 1 1 d D .
H6 H 1.3980(10) -0.4476(10) 0.891(2) 0.070 Uiso 1 1 d DR .
C15 C 0.5689(9) 0.2165(6) 0.1849(4) 0.119(4) Uani 1 1 d . .
H15C H 0.5918 0.1910 0.1978 0.142 Uiso 1 1 calc R .
H15D H 0.5653 0.2083 0.1613 0.142 Uiso 1 1 calc R .
O8 O 0.5432(6) 0.2609(4) 0.1991(3) 0.119(4) Uani 1 1 d . .

loop_
_atom_site_aniso_label
_atom_site_aniso_U_11
_atom_site_aniso_U_22
_atom_site_aniso_U_33
_atom_site_aniso_U_23
_atom_site_aniso_U_13
_atom_site_aniso_U_12
Cu1 0.0373(11) 0.0478(10) 0.0389(11) 0.0202(8) -0.0207(9) -0.0192(9)
Cu3 0.0405(11) 0.0523(10) 0.0361(11) 0.0245(8) -0.0205(9) -0.0254(9)
Cu5 0.0336(11) 0.0504(10) 0.0422(11) 0.0253(8) -0.0262(9) -0.0211(9)
Cu7 0.0402(11) 0.0506(10) 0.0437(11) 0.0272(8) -0.0250(10) -0.0249(9)
Cu10 0.0446(12) 0.0488(10) 0.0399(11) 0.0253(8) -0.0247(10) -0.0275(9)
Cu12 0.0364(11) 0.0626(11) 0.0416(11) 0.0275(9) -0.0217(10) -0.0249(9)
Cu13 0.0579(13) 0.0406(10) 0.0393(11) 0.0084(8) -0.0211(10) -0.0146(9)
Cu16 0.0381(11) 0.0556(11) 0.0376(11) 0.0250(8) -0.0214(9) -0.0226(9)
Cu18 0.0453(12) 0.0613(11) 0.0542(12) 0.0388(9) -0.0297(11) -0.0281(10)
Cu20 0.0384(11) 0.0454(10) 0.0394(11) 0.0211(8) -0.0220(9) -0.0189(9)
Cu22 0.0370(11) 0.0492(10) 0.0356(11) 0.0212(8) -0.0204(9) -0.0212(9)
Cu23 0.0575(13) 0.0474(10) 0.0385(11) 0.0097(8) -0.0216(10) -0.0178(9)
Cu26 0.0570(13) 0.0329(9) 0.0493(12) 0.0101(8) -0.0155(10) -0.0215(9)
Cu27 0.0543(13) 0.0370(10) 0.0547(12) 0.0137(8) -0.0191(10) -0.0260(9)
Cu30 0.0486(12) 0.0365(10) 0.0483(12) 0.0087(8) -0.0202(10) -0.0196(9)
Cu31 0.0518(12) 0.0429(10) 0.0447(12) 0.0081(8) -0.0232(10) -0.0183(9)
Cu34 0.0323(11) 0.0688(12) 0.0437(12) 0.0316(9) -0.0231(10) -0.0256(9)
Cu35 0.0754(14) 0.0394(10) 0.0546(12) 0.0121(8) -0.0246(11) -0.0315(10)
Cu37 0.0460(12) 0.0611(11) 0.0515(12) 0.0380(9) -0.0289(10) -0.0317(10)
Cu39 0.0527(12) 0.0443(10) 0.0422(12) 0.0077(8) -0.0212(10) -0.0165(9)
Cu41 0.0601(13) 0.0452(10) 0.0418(12) 0.0061(8) -0.0225(10) -0.0180(9)
Cu44 0.0527(12) 0.0511(10) 0.0437(11) 0.0091(8) -0.0197(10) -0.0181(9)
Cu46 0.0468(12) 0.0357(10) 0.0576(12) 0.0095(8) -0.0229(10) -0.0169(9)
Cu48 0.0675(14) 0.0411(10) 0.0527(13) 0.0110(9) -0.0225(11) -0.0259(10)
S2 0.070(3) 0.090(3) 0.076(3) 0.020(2) -0.020(2) -0.033(2)
C10 0.062(6) 0.065(6) 0.054(6) 0.003(4) -0.009(5) -0.012(4)
O12 0.115(12) 0.103(9) 0.073(9) 0.041(7) -0.002(8) -0.024(8)
O15 0.104(10) 0.147(11) 0.103(10) 0.076(8) -0.061(9) -0.057(8)
O27 0.093(9) 0.071(8) 0.081(9) -0.008(7) -0.030(8) 0.008(7)
C29 0.051(6) 0.051(5) 0.049(6) 0.007(4) -0.017(4) -0.007(4)
O31 0.057(5) 0.058(4) 0.062(5) -0.001(4) -0.034(4) -0.006(4)
O35 0.093(5) 0.089(5) 0.050(4) -0.004(3) -0.041(4) 0.002(4)
C39 0.062(4) 0.051(4) 0.049(4) 0.015(3) -0.017(4) -0.024(4)
O41 0.105(10) 0.085(7) 0.031(7) 0.007(6) 0.006(7) -0.033(8)
O43 0.070(3) 0.090(3) 0.076(3) 0.020(2) -0.020(2) -0.033(2)
O50 0.098(10) 0.107(9) 0.056(8) 0.026(6) 0.004(7) -0.014(8)
C52 0.062(5) 0.094(5) 0.089(5) -0.009(4) -0.042(4) -0.001(3)
O55 0.034(6) 0.075(6) 0.056(7) 0.054(5) -0.024(5) -0.038(5)
O58 0.097(7) 0.130(7) 0.090(7) 0.033(6) -0.063(6) -0.041(6)
C62 0.051(3) 0.049(2) 0.057(3) 0.001(2) -0.009(2) -0.021(2)
O63 0.054(7) 0.070(7) 0.093(9) -0.011(6) -0.015(7) 0.000(6)
O68 0.071(3) 0.061(3) 0.084(3) 0.007(2) -0.011(2) -0.026(2)
O72 0.056(8) 0.199(14) 0.115(11) 0.081(11) -0.047(8) -0.014(8)
C74 0.036(3) 0.045(3) 0.040(3) 0.010(2) -0.011(2) -0.014(2)
O75 0.128(5) 0.044(3) 0.056(4) 0.020(3) -0.035(4) -0.044(3)
O79 0.070(7) 0.036(5) 0.032(6) 0.012(4) -0.017(5) -0.021(5)
O81 0.070(8) 0.043(6) 0.062(7) 0.020(5) -0.025(7) -0.018(6)
C84 0.038(5) 0.047(5) 0.042(5) -0.002(4) -0.013(4) -0.006(4)
O85 0.073(9) 0.149(11) 0.087(9) 0.042(10) -0.014(8) -0.039(8)
O87 0.082(8) 0.045(5) 0.026(6) 0.003(4) -0.027(5) -0.018(5)
O89 0.120(11) 0.088(8) 0.089(9) -0.019(7) -0.050(8) -0.029(8)
O91 0.053(7) 0.044(6) 0.068(7) 0.015(5) -0.008(6) -0.023(6)
O93 0.064(5) 0.083(5) 0.062(5) 0.024(4) -0.011(4) -0.028(4)
O95 0.049(3) 0.048(3) 0.046(3) 0.016(2) -0.021(3) -0.017(3)
O98 0.026(6) 0.069(6) 0.047(6) 0.026(5) -0.020(5) -0.023(5)
O100 0.062(5) 0.094(5) 0.089(5) -0.009(4) -0.042(4) -0.001(3)
C105 0.093(5) 0.089(5) 0.050(4) -0.004(3) -0.041(4) 0.002(4)
O108 0.056(5) 0.067(4) 0.058(5) 0.004(4) -0.014(4) -0.016(4)
O109 0.044(4) 0.061(4) 0.056(4) 0.005(3) -0.025(4) -0.013(4)
O111 0.059(6) 0.049(5) 0.049(5) 0.008(5) -0.020(5) -0.018(5)
O113 0.083(8) 0.029(5) 0.090(8) 0.029(5) -0.051(7) -0.030(5)
O115 0.020(5) 0.087(7) 0.037(6) 0.041(5) -0.020(5) -0.036(5)
O117 0.167(13) 0.076(8) 0.040(7) 0.016(6) -0.025(8) -0.064(8)
C119 0.071(3) 0.061(3) 0.084(3) 0.007(2) -0.011(2) -0.026(2)
C124 0.083(13) 0.055(10) 0.058(12) -0.011(9) -0.036(11) -0.024(9)
O125 0.084(5) 0.048(4) 0.044(5) 0.002(3) -0.017(4) -0.027(4)
O128 0.127(12) 0.062(7) 0.140(13) -0.032(7) -0.038(10) -0.003(8)
O129 0.038(6) 0.084(7) 0.031(6) 0.034(5) -0.017(5) -0.027(5)
O132 0.152(13) 0.076(8) 0.104(10) -0.003(7) -0.066(9) -0.028(9)
O133 0.047(6) 0.124(8) 0.042(6) 0.011(6) -0.020(6) -0.060(6)
O135 0.089(8) 0.043(5) 0.046(6) 0.004(5) -0.035(6) -0.028(5)
O138 0.046(4) 0.068(4) 0.049(4) 0.018(4) -0.011(4) -0.019(4)
O141 0.057(7) 0.077(7) 0.036(6) 0.001(5) -0.020(6) -0.038(5)
C144 0.072(6) 0.066(6) 0.070(6) 0.000(4) -0.007(5) -0.021(5)
O146 0.013(5) 0.064(6) 0.049(6) 0.031(5) -0.010(5) -0.003(5)
O148 0.172(14) 0.067(7) 0.114(11) 0.011(7) -0.051(10) -0.066(9)
O149 0.041(3) 0.061(3) 0.039(3) 0.028(3) -0.020(3) -0.019(3)
C151 0.024(4) 0.030(4) 0.027(4) 0.009(3) -0.004(3) -0.008(3)
O154 0.054(7) 0.062(6) 0.054(7) 0.019(5) -0.026(6) -0.036(6)
C156 0.118(6) 0.102(5) 0.095(6) -0.020(4) -0.064(5) 0.001(4)
C158 0.028(5) 0.037(5) 0.040(5) 0.005(4) -0.010(4) -0.019(4)
O159 0.061(7) 0.047(6) 0.049(6) 0.004(5) -0.022(6) -0.018(5)
O162 0.041(5) 0.075(6) 0.050(6) 0.014(4) -0.018(5) -0.031(5)
O164 0.040(4) 0.042(4) 0.041(4) 0.018(3) -0.011(4) -0.017(3)
O165 0.069(7) 0.033(6) 0.111(9) 0.019(6) -0.020(7) -0.013(5)
O167 0.047(6) 0.048(6) 0.042(6) 0.003(5) -0.017(6) 0.000(5)
O170 0.058(7) 0.081(7) 0.074(8) 0.051(6) -0.051(6) -0.047(6)
O171 0.075(7) 0.029(5) 0.054(7) 0.005(4) -0.033(6) -0.033(5)
O173 0.027(6) 0.061(6) 0.058(7) 0.021(5) -0.018(5) -0.020(5)
O175 0.032(6) 0.087(7) 0.029(6) 0.014(5) -0.001(5) -0.028(5)
C178 0.024(5) 0.035(5) 0.025(5) 0.005(4) -0.011(4) -0.011(4)
O180 0.065(5) 0.054(4) 0.052(4) 0.004(3) -0.016(4) -0.035(4)
O181 0.041(4) 0.044(4) 0.044(4) 0.013(3) -0.016(4) -0.008(3)
O184 0.048(6) 0.061(6) 0.043(6) 0.021(5) -0.033(6) -0.017(5)
O186 0.199(7) 0.103(5) 0.072(5) 0.000(4) -0.033(6) -0.099(5)
C188 0.037(9) 0.038(9) 0.029(10) -0.006(7) -0.016(8) -0.011(7)
O189 0.071(8) 0.058(7) 0.058(7) 0.001(6) -0.039(7) -0.008(6)
C191 0.038(5) 0.041(5) 0.038(5) 0.014(4) -0.015(4) -0.011(4)
O193 0.026(5) 0.052(5) 0.045(6) 0.026(5) -0.010(5) -0.019(4)
O198 0.053(7) 0.063(6) 0.040(6) 0.028(5) -0.017(5) -0.021(5)
C200 0.023(5) 0.026(5) 0.020(5) 0.008(4) -0.009(4) -0.005(4)
C201 0.039(5) 0.035(5) 0.032(5) -0.001(4) -0.002(4) -0.017(4)
C203 0.049(3) 0.048(3) 0.046(3) 0.016(2) -0.021(3) -0.017(3)
O206 0.032(6) 0.069(7) 0.070(7) 0.046(5) -0.037(6) -0.033(6)
C208 0.051(3) 0.049(2) 0.057(3) 0.001(2) -0.009(2) -0.021(2)
C210 0.072(13) 0.036(9) 0.057(13) -0.008(9) -0.014(11) -0.018(9)
O212 0.048(7) 0.039(5) 0.055(7) 0.005(5) 0.002(6) -0.013(5)
O214 0.155(12) 0.085(8) 0.054(8) -0.004(6) 0.025(9) -0.006(8)
C216 0.036(3) 0.045(3) 0.040(3) 0.010(2) -0.011(2) -0.014(2)
C217 0.084(5) 0.084(5) 0.148(6) 0.037(5) -0.053(5) -0.045(4)
C219 0.055(11) 0.108(13) 0.034(11) 0.026(10) 0.008(9) -0.037(10)
C222 0.056(7) 0.078(8) 0.045(7) 0.025(5) -0.029(7) -0.055(6)
O223 0.061(7) 0.072(7) 0.073(8) 0.000(6) -0.036(7) -0.032(6)
O226 0.055(7) 0.039(6) 0.091(8) 0.004(6) -0.001(6) -0.017(6)
O227 0.060(8) 0.071(7) 0.049(7) 0.018(5) -0.036(6) -0.030(6)
O229 0.026(6) 0.068(6) 0.063(7) 0.022(6) -0.014(6) -0.020(5)
C231 0.071(3) 0.061(3) 0.084(3) 0.007(2) -0.011(2) -0.026(2)
C233 0.049(3) 0.048(3) 0.046(3) 0.016(2) -0.021(3) -0.017(3)
O236 0.084(5) 0.084(5) 0.148(6) 0.037(5) -0.053(5) -0.045(4)
O238 0.229(17) 0.102(9) 0.062(8) 0.007(7) -0.101(10) -0.054(10)
O240 0.052(7) 0.059(6) 0.027(6) 0.024(4) -0.013(5) -0.017(5)
O241 0.033(6) 0.049(6) 0.075(7) 0.013(5) -0.008(5) -0.020(5)
O244 0.030(6) 0.059(6) 0.044(6) 0.020(5) -0.016(5) -0.023(5)
C246 0.022(5) 0.047(5) 0.028(5) 0.011(4) -0.007(4) -0.020(4)
O252 0.069(7) 0.057(6) 0.044(6) 0.022(5) -0.020(6) -0.025(5)
C253 0.053(3) 0.071(3) 0.084(4) 0.014(3) -0.041(3) 0.011(3)
O257 0.245(18) 0.059(7) 0.078(10) 0.024(6) -0.007(10) -0.090(9)
C259 0.036(3) 0.045(3) 0.040(3) 0.010(2) -0.011(2) -0.014(2)
C261 0.061(11) 0.050(9) 0.028(9) -0.009(8) -0.015(9) -0.011(9)
O263 0.100(9) 0.053(6) 0.034(6) 0.013(5) -0.022(6) -0.035(6)
O268 0.053(3) 0.071(3) 0.084(4) 0.014(3) -0.041(3) 0.011(3)
O270 0.048(7) 0.051(6) 0.076(8) 0.026(5) -0.037(6) -0.017(5)
O273 0.084(5) 0.048(4) 0.044(5) 0.002(3) -0.017(4) -0.027(4)
C275 0.062(4) 0.051(4) 0.049(4) 0.015(3) -0.017(4) -0.024(4)
C277 0.043(5) 0.047(5) 0.046(6) 0.005(4) -0.010(4) -0.012(4)
O279 0.055(6) 0.044(5) 0.049(6) -0.001(4) -0.014(5) -0.028(5)
C281 0.042(4) 0.044(4) 0.034(4) 0.015(3) -0.016(4) -0.004(4)
O283 0.028(4) 0.040(4) 0.032(4) 0.014(3) -0.022(3) -0.009(3)
O286 0.041(4) 0.064(4) 0.040(4) 0.023(4) -0.008(4) -0.014(4)
C288 0.029(8) 0.012(6) 0.046(9) 0.001(6) -0.013(7) -0.008(6)
O290 0.057(7) 0.034(5) 0.059(7) 0.000(5) -0.018(6) -0.019(5)
C292 0.128(5) 0.044(3) 0.056(4) 0.020(3) -0.035(4) -0.044(3)
O293 0.020(5) 0.088(7) 0.054(7) 0.020(5) -0.008(5) 0.000(5)
O295 0.042(6) 0.052(6) 0.047(6) -0.001(5) -0.010(5) 0.000(5)
C298 0.022(5) 0.047(5) 0.028(5) 0.011(4) -0.007(4) -0.020(4)
C299 0.051(6) 0.053(5) 0.046(6) 0.005(4) -0.013(4) -0.012(4)
O302 0.050(6) 0.033(5) 0.055(7) 0.010(4) -0.038(6) -0.005(5)
O304 0.073(7) 0.059(6) 0.034(6) -0.019(5) -0.008(6) -0.013(6)
O305 0.075(8) 0.068(7) 0.102(10) -0.001(6) -0.029(7) -0.005(6)
C308 0.058(4) 0.063(4) 0.155(6) -0.009(4) -0.014(5) -0.026(4)
C310 0.084(5) 0.084(5) 0.148(6) 0.037(5) -0.053(5) -0.045(4)
O314 0.118(6) 0.102(5) 0.095(6) -0.020(4) -0.064(5) 0.001(4)
O316 0.076(5) 0.080(4) 0.060(4) 0.010(3) -0.020(4) -0.018(4)
O318 0.041(5) 0.064(6) 0.071(6) 0.046(5) -0.029(6) -0.022(5)
C322 0.045(5) 0.049(5) 0.035(5) 0.012(4) -0.011(4) -0.010(4)
O326 0.081(8) 0.040(6) 0.041(6) 0.003(5) -0.021(6) -0.028(5)
O327 0.036(4) 0.044(4) 0.026(4) 0.007(3) -0.004(3) -0.006(3)
O332 0.046(4) 0.048(4) 0.045(4) 0.015(3) -0.018(4) -0.016(3)
O334 0.058(6) 0.020(4) 0.080(6) 0.018(5) -0.015(5) -0.018(5)
O338 0.054(7) 0.080(8) 0.066(8) 0.032(6) -0.010(6) -0.009(6)
C340 0.054(4) 0.065(4) 0.127(5) 0.007(4) -0.025(5) -0.036(4)
C341 0.090(13) 0.045(9) 0.042(10) -0.003(8) -0.038(10) -0.014(9)
C344 0.042(5) 0.051(5) 0.049(6) 0.009(4) -0.021(4) -0.012(4)
O345 0.072(8) 0.059(6) 0.038(7) 0.014(5) -0.002(6) -0.036(6)
O347 0.047(4) 0.075(4) 0.055(4) 0.026(4) -0.026(4) -0.017(4)
C350 0.060(11) 0.017(8) 0.069(12) -0.013(8) -0.027(10) -0.018(7)
C351 0.065(11) 0.041(9) 0.063(12) 0.015(8) -0.021(10) -0.028(8)
C353 0.062(5) 0.094(5) 0.089(5) -0.009(4) -0.042(4) -0.001(3)
O355 0.042(6) 0.035(6) 0.083(8) 0.007(5) -0.003(6) -0.027(5)
C358 0.042(5) 0.050(5) 0.041(5) 0.008(4) -0.012(4) -0.010(4)
O360 0.130(5) 0.080(4) 0.067(4) 0.016(4) -0.044(4) -0.066(4)
O362 0.054(4) 0.065(4) 0.127(5) 0.007(4) -0.025(5) -0.036(4)
O363 0.095(8) 0.038(6) 0.053(7) 0.016(5) -0.011(6) -0.036(6)
O365 0.062(7) 0.029(5) 0.081(8) 0.023(5) -0.028(6) -0.003(5)
O368 0.045(3) 0.054(3) 0.045(3) 0.012(2) -0.024(3) -0.013(3)
C369 0.130(5) 0.080(4) 0.067(4) 0.016(4) -0.044(4) -0.066(4)
O372 0.041(6) 0.049(6) 0.074(7) 0.006(5) -0.010(6) -0.034(5)
C373 0.130(16) 0.035(9) 0.052(12) 0.006(8) -0.018(11) -0.030(10)
C375 0.043(5) 0.040(5) 0.041(5) 0.006(4) -0.007(4) -0.011(4)
C377 0.039(9) 0.041(8) 0.028(9) 0.017(7) -0.016(8) 0.006(7)
O380 0.098(9) 0.056(6) 0.038(6) 0.025(5) -0.027(6) -0.024(6)
O381 0.053(3) 0.071(3) 0.084(4) 0.014(3) -0.041(3) 0.011(3)
O384 0.051(7) 0.073(6) 0.072(7) 0.043(5) -0.050(6) -0.038(6)
C386 0.054(4) 0.065(4) 0.127(5) 0.007(4) -0.025(5) -0.036(4)
C388 0.043(5) 0.048(5) 0.046(5) 0.008(4) -0.014(4) -0.018(4)
C389 0.031(5) 0.040(5) 0.034(5) 0.011(4) -0.008(4) -0.015(4)
O392 0.041(3) 0.061(3) 0.039(3) 0.028(3) -0.020(3) -0.019(3)
C394 0.054(4) 0.065(4) 0.127(5) 0.007(4) -0.025(5) -0.036(4)
C398 0.058(4) 0.063(4) 0.155(6) -0.009(4) -0.014(5) -0.026(4)
O401 0.066(8) 0.081(7) 0.063(7) 0.035(5) -0.046(7) -0.035(6)
O403 0.073(7) 0.048(6) 0.032(6) 0.013(5) -0.014(6) -0.027(5)
O406 0.040(6) 0.051(6) 0.046(6) 0.020(5) -0.014(5) -0.002(5)
O408 0.039(6) 0.071(7) 0.071(7) 0.016(6) -0.017(6) -0.015(5)
O410 0.029(6) 0.058(6) 0.057(7) 0.011(5) -0.003(6) -0.004(5)
C412 0.030(5) 0.047(5) 0.035(5) 0.004(4) -0.003(4) -0.013(4)
C413 0.057(6) 0.050(5) 0.050(6) -0.002(4) -0.015(4) -0.016(4)
C418 0.084(5) 0.084(5) 0.148(6) 0.037(5) -0.053(5) -0.045(4)
O422 0.077(8) 0.057(6) 0.040(7) 0.008(5) -0.007(6) -0.031(5)
C423 0.053(3) 0.071(3) 0.084(4) 0.014(3) -0.041(3) 0.011(3)
C425 0.051(3) 0.049(2) 0.057(3) 0.001(2) -0.009(2) -0.021(2)
C427 0.071(3) 0.061(3) 0.084(3) 0.007(2) -0.011(2) -0.026(2)
O429 0.068(7) 0.030(5) 0.060(7) 0.004(5) -0.012(6) -0.024(5)
C431 0.044(6) 0.051(5) 0.055(6) 0.002(4) -0.017(4) -0.009(4)
O434 0.088(8) 0.036(5) 0.039(6) 0.003(5) -0.026(6) -0.032(5)
O436 0.095(8) 0.031(5) 0.042(6) 0.008(5) -0.024(6) -0.028(5)
O438 0.045(3) 0.054(3) 0.045(3) 0.012(2) -0.024(3) -0.013(3)
O439 0.042(6) 0.071(6) 0.050(6) 0.034(5) -0.029(5) -0.033(5)
O442 0.085(8) 0.047(6) 0.037(6) 0.003(5) -0.026(6) -0.020(5)
C446 0.093(5) 0.089(5) 0.050(4) -0.004(3) -0.041(4) 0.002(4)
C447 0.084(5) 0.084(5) 0.148(6) 0.037(5) -0.053(5) -0.045(4)
C450 0.066(11) 0.044(9) 0.046(10) 0.030(8) -0.034(9) -0.017(8)
O452 0.237(16) 0.117(10) 0.073(9) -0.003(7) -0.013(11) -0.129(11)
C454 0.118(6) 0.102(5) 0.095(6) -0.020(4) -0.064(5) 0.001(4)
O455 0.070(8) 0.071(7) 0.043(6) 0.015(5) -0.012(6) -0.047(6)
C458 0.028(9) 0.052(10) 0.025(9) 0.010(8) 0.001(7) -0.001(7)
C460 0.036(3) 0.045(3) 0.040(3) 0.010(2) -0.011(2) -0.014(2)
C462 0.199(7) 0.103(5) 0.072(5) 0.000(4) -0.033(6) -0.099(5)
O465 0.065(7) 0.030(5) 0.073(7) 0.019(5) -0.040(6) -0.015(5)
C467 0.053(3) 0.071(3) 0.084(4) 0.014(3) -0.041(3) 0.011(3)
C470 0.130(5) 0.080(4) 0.067(4) 0.016(4) -0.044(4) -0.066(4)
C471 0.093(5) 0.089(5) 0.050(4) -0.004(3) -0.041(4) 0.002(4)
C474 0.128(5) 0.044(3) 0.056(4) 0.020(3) -0.035(4) -0.044(3)
C475 0.071(3) 0.061(3) 0.084(3) 0.007(2) -0.011(2) -0.026(2)
C478 0.036(3) 0.045(3) 0.040(3) 0.010(2) -0.011(2) -0.014(2)
O480 0.070(7) 0.060(6) 0.036(6) 0.019(5) -0.009(6) -0.020(6)
C484 0.128(5) 0.044(3) 0.056(4) 0.020(3) -0.035(4) -0.044(3)
C486 0.199(7) 0.103(5) 0.072(5) 0.000(4) -0.033(6) -0.099(5)
C487 0.093(5) 0.089(5) 0.050(4) -0.004(3) -0.041(4) 0.002(4)
C489 0.022(5) 0.047(5) 0.028(5) 0.011(4) -0.007(4) -0.020(4)
C491 0.035(5) 0.043(5) 0.037(5) 0.003(4) -0.008(4) -0.010(4)
O496 0.055(7) 0.067(7) 0.055(7) 0.036(5) -0.025(6) -0.050(6)
C498 0.072(11) 0.031(8) 0.050(11) 0.021(8) -0.019(9) -0.035(8)
C500 0.054(4) 0.065(4) 0.127(5) 0.007(4) -0.025(5) -0.036(4)
C502 0.025(5) 0.037(5) 0.022(5) 0.006(4) -0.002(4) -0.014(4)
C503 0.058(4) 0.063(4) 0.155(6) -0.009(4) -0.014(5) -0.026(4)
C505 0.084(5) 0.084(5) 0.148(6) 0.037(5) -0.053(5) -0.045(4)
C508 0.199(7) 0.103(5) 0.072(5) 0.000(4) -0.033(6) -0.099(5)
O509 0.074(7) 0.052(6) 0.032(6) 0.009(5) -0.021(6) -0.039(5)
O512 0.089(8) 0.044(5) 0.025(6) 0.011(4) -0.009(6) -0.028(5)
O514 0.086(8) 0.034(5) 0.055(7) 0.007(5) -0.026(6) -0.012(5)
O517 0.065(7) 0.039(6) 0.059(7) 0.003(5) -0.011(6) -0.028(5)
C519 0.061(11) 0.033(8) 0.060(11) 0.015(7) -0.031(9) -0.010(8)
C521 0.130(5) 0.080(4) 0.067(4) 0.016(4) -0.044(4) -0.066(4)
C523 0.049(3) 0.048(3) 0.046(3) 0.016(2) -0.021(3) -0.017(3)
C525 0.042(4) 0.044(4) 0.034(4) 0.015(3) -0.016(4) -0.004(4)
O528 0.056(5) 0.067(4) 0.058(5) 0.004(4) -0.014(4) -0.016(4)
O529 0.086(8) 0.042(6) 0.061(7) 0.012(5) -0.023(6) -0.039(6)
C532 0.093(5) 0.089(5) 0.050(4) -0.004(3) -0.041(4) 0.002(4)
C533 0.128(5) 0.044(3) 0.056(4) 0.020(3) -0.035(4) -0.044(3)
C536 0.049(10) 0.054(9) 0.024(8) 0.018(7) -0.025(8) -0.018(8)
C537 0.054(4) 0.065(4) 0.127(5) 0.007(4) -0.025(5) -0.036(4)
C540 0.128(5) 0.044(3) 0.056(4) 0.020(3) -0.035(4) -0.044(3)
C542 0.130(5) 0.080(4) 0.067(4) 0.016(4) -0.044(4) -0.066(4)
O543 0.069(8) 0.067(7) 0.063(7) 0.009(5) -0.019(7) -0.040(6)
O545 0.125(10) 0.047(6) 0.031(6) 0.008(5) -0.005(6) -0.041(6)
C547 0.035(4) 0.040(4) 0.037(4) 0.002(3) -0.005(3) -0.009(3)
C549 0.035(5) 0.040(5) 0.029(5) 0.013(4) -0.006(4) -0.009(4)
C552 0.062(5) 0.094(5) 0.089(5) -0.009(4) -0.042(4) -0.001(3)
C554 0.030(5) 0.032(5) 0.023(5) 0.007(4) -0.009(4) -0.010(4)
O556 0.058(4) 0.063(4) 0.155(6) -0.009(4) -0.014(5) -0.026(4)
O558 0.070(8) 0.030(6) 0.081(8) 0.019(5) -0.032(7) -0.014(6)
C560 0.032(4) 0.034(4) 0.033(4) 0.003(3) -0.009(3) -0.004(3)
C562 0.118(6) 0.102(5) 0.095(6) -0.020(4) -0.064(5) 0.001(4)
C564 0.056(7) 0.078(8) 0.045(7) 0.025(5) -0.029(7) -0.055(6)
C565 0.051(3) 0.049(2) 0.057(3) 0.001(2) -0.009(2) -0.021(2)
C568 0.054(4) 0.065(4) 0.127(5) 0.007(4) -0.025(5) -0.036(4)
C569 0.093(5) 0.089(5) 0.050(4) -0.004(3) -0.041(4) 0.002(4)
C572 0.040(5) 0.037(5) 0.041(5) -0.009(4) -0.015(4) -0.007(4)
O575 0.023(6) 0.084(7) 0.067(7) 0.031(6) -0.006(5) -0.023(5)
C578 0.053(3) 0.071(3) 0.084(4) 0.014(3) -0.041(3) 0.011(3)
C580 0.062(5) 0.094(5) 0.089(5) -0.009(4) -0.042(4) -0.001(3)
C582 0.026(5) 0.027(5) 0.024(5) 0.009(4) -0.007(4) -0.004(4)
C583 0.033(5) 0.046(5) 0.042(6) 0.004(4) -0.008(4) -0.009(4)
C585 0.070(3) 0.090(3) 0.076(3) 0.020(2) -0.020(2) -0.033(2)
C590 0.199(7) 0.103(5) 0.072(5) 0.000(4) -0.033(6) -0.099(5)
C591 0.062(5) 0.094(5) 0.089(5) -0.009(4) -0.042(4) -0.001(3)
C594 0.036(3) 0.045(3) 0.040(3) 0.010(2) -0.011(2) -0.014(2)
C596 0.062(5) 0.094(5) 0.089(5) -0.009(4) -0.042(4) -0.001(3)
C600 0.053(3) 0.071(3) 0.084(4) 0.014(3) -0.041(3) 0.011(3)
C603 0.038(5) 0.044(5) 0.032(5) 0.004(4) -0.008(4) -0.005(4)
C605 0.034(5) 0.032(5) 0.039(5) 0.003(4) -0.008(4) -0.012(4)
O607 0.109(9) 0.038(6) 0.062(7) 0.011(5) -0.026(7) -0.035(6)
C610 0.058(4) 0.063(4) 0.155(6) -0.009(4) -0.014(5) -0.026(4)
C612 0.062(4) 0.051(4) 0.049(4) 0.015(3) -0.017(4) -0.024(4)
C613 0.051(10) 0.051(9) 0.059(12) -0.008(9) -0.026(9) -0.015(8)
C615 0.049(3) 0.048(3) 0.046(3) 0.016(2) -0.021(3) -0.017(3)
C617 0.053(3) 0.071(3) 0.084(4) 0.014(3) -0.041(3) 0.011(3)
C619 0.053(10) 0.048(9) 0.039(10) 0.010(8) -0.024(9) -0.020(8)
C621 0.130(5) 0.080(4) 0.067(4) 0.016(4) -0.044(4) -0.066(4)
C624 0.042(5) 0.037(5) 0.036(5) 0.002(4) -0.014(4) -0.006(4)
C625 0.062(4) 0.051(4) 0.049(4) 0.015(3) -0.017(4) -0.024(4)
C630 0.044(5) 0.048(5) 0.036(5) -0.001(4) -0.009(4) -0.013(4)
C634 0.118(6) 0.102(5) 0.095(6) -0.020(4) -0.064(5) 0.001(4)
C637 0.104(7) 0.101(7) 0.103(7) 0.012(5) -0.018(5) -0.029(5)
C642 0.062(4) 0.051(4) 0.049(4) 0.015(3) -0.017(4) -0.024(4)
C644 0.128(5) 0.044(3) 0.056(4) 0.020(3) -0.035(4) -0.044(3)
C645 0.051(3) 0.049(2) 0.057(3) 0.001(2) -0.009(2) -0.021(2)
C650 0.058(4) 0.063(4) 0.155(6) -0.009(4) -0.014(5) -0.026(4)
C651 0.026(5) 0.031(5) 0.035(5) 0.007(4) -0.010(4) -0.008(4)
C654 0.063(13) 0.106(15) 0.017(9) 0.030(9) -0.016(10) -0.056(12)
C657 0.118(6) 0.102(5) 0.095(6) -0.020(4) -0.064(5) 0.001(4)
C659 0.028(9) 0.058(10) 0.012(8) 0.011(7) -0.009(8) -0.032(8)
C661 0.031(5) 0.045(5) 0.045(5) 0.018(4) -0.012(4) -0.016(4)
C664 0.130(5) 0.080(4) 0.067(4) 0.016(4) -0.044(4) -0.066(4)
C665 0.071(3) 0.061(3) 0.084(3) 0.007(2) -0.011(2) -0.026(2)
C668 0.059(6) 0.049(5) 0.049(5) 0.008(5) -0.020(5) -0.018(5)
C673 0.036(5) 0.040(5) 0.039(5) 0.005(4) -0.007(4) -0.019(4)
C677 0.037(5) 0.045(5) 0.035(5) 0.011(4) -0.006(4) -0.011(4)
C680 0.070(3) 0.090(3) 0.076(3) 0.020(2) -0.020(2) -0.033(2)
C681 0.199(7) 0.103(5) 0.072(5) 0.000(4) -0.033(6) -0.099(5)
C684 0.084(5) 0.084(5) 0.148(6) 0.037(5) -0.053(5) -0.045(4)
C685 0.048(6) 0.035(5) 0.038(5) -0.003(4) -0.005(4) -0.011(4)
C687 0.033(5) 0.035(5) 0.032(5) -0.002(4) -0.007(4) -0.017(4)
C689 0.084(5) 0.048(4) 0.044(5) 0.002(3) -0.017(4) -0.027(4)
C693 0.118(6) 0.102(5) 0.095(6) -0.020(4) -0.064(5) 0.001(4)
C695 0.046(11) 0.039(10) 0.031(9) 0.013(8) 0.011(8) 0.011(9)
C698 0.041(3) 0.061(3) 0.039(3) 0.028(3) -0.020(3) -0.019(3)
C699 0.199(7) 0.103(5) 0.072(5) 0.000(4) -0.033(6) -0.099(5)
C702 0.014(8) 0.032(8) 0.038(10) 0.006(7) 0.012(7) 0.001(7)
C707 0.053(3) 0.071(3) 0.084(4) 0.014(3) -0.041(3) 0.011(3)
C712 0.026(5) 0.039(5) 0.028(5) 0.004(4) -0.008(4) -0.009(4)
C713 0.043(6) 0.049(5) 0.045(6) 0.008(4) -0.016(4) -0.005(4)
C715 0.029(10) 0.079(12) 0.033(9) 0.001(9) -0.006(8) -0.009(10)
C718 0.051(3) 0.049(2) 0.057(3) 0.001(2) -0.009(2) -0.021(2)
C721 0.058(6) 0.020(4) 0.080(6) 0.018(5) -0.015(5) -0.018(5)
C723 0.054(6) 0.046(5) 0.044(6) 0.010(4) -0.008(4) -0.020(4)
C725 0.058(4) 0.063(4) 0.155(6) -0.009(4) -0.014(5) -0.026(4)
C728 0.066(11) 0.025(9) 0.072(13) 0.019(9) -0.015(10) -0.014(8)
C729 0.062(4) 0.051(4) 0.049(4) 0.015(3) -0.017(4) -0.024(4)
C732 0.093(13) 0.013(8) 0.053(12) -0.015(8) 0.021(11) -0.021(8)
C1 0.062(13) 0.049(10) 0.009(8) 0.003(7) -0.004(9) 0.022(10)
C4 0.041(5) 0.075(6) 0.050(6) 0.014(4) -0.018(5) -0.031(5)
C16 0.041(5) 0.064(6) 0.071(6) 0.046(5) -0.029(6) -0.022(5)
C17 0.064(12) 0.026(8) 0.049(10) 0.025(7) -0.033(10) -0.030(9)
C5 0.042(5) 0.048(5) 0.045(6) 0.022(4) -0.013(4) -0.005(4)
C20 0.084(14) 0.067(10) 0.038(10) 0.031(8) -0.045(10) -0.051(10)
C3 0.055(12) 0.019(9) 0.069(12) 0.023(8) -0.039(11) -0.002(9)
C8 0.030(5) 0.036(5) 0.041(5) 0.012(4) -0.012(4) -0.010(4)
C21 0.048(6) 0.049(5) 0.043(6) 0.007(4) -0.016(4) -0.006(4)
C22 0.048(6) 0.057(6) 0.054(6) 0.007(4) -0.014(4) -0.020(4)
C24 0.042(5) 0.035(5) 0.044(5) 0.003(4) -0.004(4) -0.013(4)
C25 0.043(5) 0.052(5) 0.049(6) 0.006(4) -0.009(4) -0.023(4)
C9 0.039(5) 0.053(5) 0.042(6) -0.007(4) -0.007(4) -0.012(4)
C30 0.052(11) 0.044(10) 0.046(10) 0.006(8) 0.005(9) -0.024(9)
C32 0.052(12) 0.047(11) 0.098(16) 0.037(11) -0.045(12) -0.019(9)
C33 0.071(3) 0.061(3) 0.084(3) 0.007(2) -0.011(2) -0.026(2)
C36 0.056(5) 0.067(4) 0.058(5) 0.004(4) -0.014(4) -0.016(4)
C11 0.038(5) 0.034(5) 0.032(5) 0.005(4) -0.013(4) -0.009(4)
C42 0.062(4) 0.051(4) 0.049(4) 0.015(3) -0.017(4) -0.024(4)
C47 0.045(3) 0.054(3) 0.045(3) 0.012(2) -0.024(3) -0.013(3)
C49 0.111(18) 0.074(13) 0.061(13) -0.015(12) -0.008(13) -0.055(12)
C13 0.062(6) 0.056(6) 0.048(6) 0.005(4) -0.011(5) -0.018(4)
C14 0.053(11) 0.072(11) 0.033(10) 0.014(8) -0.002(9) -0.028(9)
C2 0.076(5) 0.080(4) 0.060(4) 0.010(3) -0.020(4) -0.018(4)
O2 0.0754(14) 0.0394(10) 0.0546(12) 0.0121(8) -0.0246(11) -0.0315(10)
C6 0.0754(14) 0.0394(10) 0.0546(12) 0.0121(8) -0.0246(11) -0.0315(10)
O1 0.025(2) 0.023(2) 0.024(2) 0.0086(16) -0.0034(17) -0.0048(17)
C7 0.0527(12) 0.0511(10) 0.0437(11) 0.0091(8) -0.0197(10) -0.0181(9)
C12 0.025(2) 0.023(2) 0.024(2) 0.0086(16) -0.0034(17) -0.0048(17)
O6 0.0527(12) 0.0511(10) 0.0437(11) 0.0091(8) -0.0197(10) -0.0181(9)
C15 0.259(14) 0.076(8) 0.042(7) 0.007(6) -0.057(8) -0.059(10)
O8 0.259(14) 0.076(8) 0.042(7) 0.007(6) -0.057(8) -0.059(10)

loop_
_atom_type_symbol
_atom_type_description
_atom_type_scat_dispersion_real
_atom_type_scat_dispersion_imag
_atom_type_scat_source
C C 0.0033 0.0016 'International Tables Vol C Tables 4.2.6.8 and 6.1.1.4'
H H 0.0000 0.0000 'International Tables Vol C Tables 4.2.6.8 and 6.1.1.4'
Cu Cu 0.3201 1.2651 'International Tables Vol C Tables 4.2.6.8 and 6.1.1.4'
O O 0.0106 0.0060 'International Tables Vol C Tables 4.2.6.8 and 6.1.1.4'
S S 0.1246 0.1234 'International Tables Vol C Tables 4.2.6.8 and 6.1.1.4'

loop_
_geom_angle_atom_site_label_1
_geom_angle_atom_site_label_2
_geom_angle_atom_site_label_3
_geom_angle
_geom_angle_site_symmetry_1
_geom_angle_site_symmetry_3
O181 Cu1 Cu20 84.5(3) . .
O181 Cu1 O283 169.7(4) . .
O181 Cu1 O332 90.1(3) . .
O181 Cu1 O1 93.0(3) . .
O283 Cu1 Cu20 85.3(2) . .
O283 Cu1 O332 88.1(3) . .
O283 Cu1 O1 97.3(3) . .
O332 Cu1 Cu20 85.7(2) . .
O332 Cu1 O1 98.2(3) . .
O512 Cu1 Cu20 81.7(2) . .
O512 Cu1 O181 90.9(3) . .
O512 Cu1 O283 88.6(3) . .
O512 Cu1 O332 167.2(4) . .
O512 Cu1 O1 94.5(3) . .
O1 Cu1 Cu20 175.35(19) . .
O95 Cu3 Cu16 164.3(2) . .
O149 Cu3 Cu16 79.5(2) . .
O149 Cu3 O95 84.8(3) . .
O149 Cu3 O244 166.0(3) . .
O244 Cu3 Cu16 86.6(2) . .
O244 Cu3 O95 109.1(3) . .
O302 Cu3 Cu16 86.2(2) . .
O302 Cu3 O95 94.9(3) . .
O302 Cu3 O149 88.3(3) . .
O302 Cu3 O244 88.9(3) . .
O543 Cu3 Cu16 87.5(3) . .
O543 Cu3 O95 91.0(3) . .
O543 Cu3 O149 90.2(3) . .
O543 Cu3 O244 91.1(3) . .
O543 Cu3 O302 173.7(4) . .
O43 Cu5 Cu22 175.8(3) . .
O146 Cu5 Cu22 84.5(2) . .
O146 Cu5 O43 94.4(4) . .
O146 Cu5 O327 87.9(3) . .
O229 Cu5 Cu22 82.8(3) . .
O229 Cu5 O43 98.3(4) . .
O229 Cu5 O146 167.3(4) . .
O229 Cu5 O327 90.3(3) . .
O327 Cu5 Cu22 85.5(2) . .
O327 Cu5 O43 98.4(4) . .
O408 Cu5 Cu22 81.5(3) . .
O408 Cu5 O43 94.4(4) . .
O408 Cu5 O146 89.4(3) . .
O408 Cu5 O229 89.6(3) . .
O408 Cu5 O327 167.0(4) . .
O72 Cu7 Cu10 178.1(3) . .
O81 Cu7 Cu10 84.1(3) . .
O81 Cu7 O72 96.5(5) . .
O293 Cu7 Cu10 82.2(3) . .
O293 Cu7 O72 97.1(4) . .
O293 Cu7 O81 166.3(4) . .
O293 Cu7 O438 87.8(3) . .
O438 Cu7 Cu10 87.5(3) . .
O438 Cu7 O72 94.2(4) . .
O438 Cu7 O81 93.0(4) . .
O439 Cu7 Cu10 83.6(3) . .
O439 Cu7 O72 94.7(4) . .
O439 Cu7 O81 88.0(4) . .
O439 Cu7 O293 89.2(3) . .
O439 Cu7 O438 170.9(4) . .
O129 Cu10 Cu7 85.4(3) . .
O129 Cu10 O133 106.6(3) . .
O129 Cu10 O368 167.2(4) . .
O133 Cu10 Cu7 168.1(2) . .
O316 Cu10 Cu7 88.4(3) . .
O316 Cu10 O129 89.1(4) . .
O316 Cu10 O133 91.8(4) . .
O316 Cu10 O368 88.6(4) . .
O316 Cu10 O496 173.1(4) . .
O368 Cu10 Cu7 82.0(3) . .
O368 Cu10 O133 86.1(3) . .
O496 Cu10 Cu7 85.3(3) . .
O496 Cu10 O129 87.4(3) . .
O496 Cu10 O133 95.0(4) . .
O496 Cu10 O368 93.5(3) . .
O55 Cu12 Cu34 164.6(2) . .
O173 Cu12 Cu34 86.0(2) . .
O173 Cu12 O55 95.4(3) . .
O173 Cu12 O240 89.4(3) . .
O173 Cu12 O286 89.1(3) . .
O240 Cu12 Cu34 85.6(2) . .
O240 Cu12 O55 109.7(3) . .
O286 Cu12 Cu34 81.1(3) . .
O286 Cu12 O55 83.6(3) . .
O286 Cu12 O240 166.6(4) . .
O410 Cu12 Cu34 86.5(3) . .
O410 Cu12 O55 92.0(4) . .
O410 Cu12 O173 172.5(4) . .
O410 Cu12 O240 89.5(3) . .
O410 Cu12 O286 90.3(4) . .
O79 Cu13 Cu23 84.7(2) . .
O79 Cu13 O89 95.5(4) . .
O79 Cu13 O184 91.6(3) . .
O79 Cu13 O514 87.2(3) . .
O89 Cu13 Cu23 176.8(3) . .
O184 Cu13 Cu23 85.2(3) . .
O184 Cu13 O89 97.9(4) . .
O184 Cu13 O514 168.9(4) . .
O252 Cu13 Cu23 85.4(3) . .
O252 Cu13 O79 170.0(4) . .
O252 Cu13 O89 94.3(4) . .
O252 Cu13 O184 88.2(3) . .
O252 Cu13 O514 91.0(3) . .
O514 Cu13 Cu23 83.7(3) . .
O514 Cu13 O89 93.1(4) . .
O58 Cu16 Cu3 178.1(3) . .
O198 Cu16 Cu3 81.8(3) . .
O198 Cu16 O58 96.3(4) . .
O198 Cu16 O270 89.0(4) . .
O198 Cu16 O406 89.3(3) . .
O270 Cu16 Cu3 83.2(3) . .
O270 Cu16 O58 96.7(4) . .
O270 Cu16 O406 165.4(4) . .
O392 Cu16 Cu3 90.9(2) . .
O392 Cu16 O58 91.1(4) . .
O392 Cu16 O198 172.6(3) . .
O392 Cu16 O270 91.3(4) . .
O392 Cu16 O406 88.6(3) . .
O406 Cu16 Cu3 82.1(2) . .
O406 Cu16 O58 98.0(4) . .
O85 Cu18 Cu37 176.4(3) . .
O175 Cu18 Cu37 89.7(3) . .
O175 Cu18 O85 91.5(4) . .
O175 Cu18 O206 90.9(4) . .
O175 Cu18 O384 173.1(4) . .
O175 Cu18 O480 88.7(3) . .
O206 Cu18 Cu37 83.4(3) . .
O206 Cu18 O85 100.0(4) . .
O206 Cu18 O384 88.0(4) . .
O206 Cu18 O480 163.5(4) . .
O384 Cu18 Cu37 83.4(3) . .
O384 Cu18 O85 95.4(4) . .
O384 Cu18 O480 90.4(3) . .
O480 Cu18 Cu37 80.1(3) . .
O480 Cu18 O85 96.5(4) . .
O50 Cu20 Cu1 176.3(3) . .
O109 Cu20 Cu1 84.8(3) . .
O109 Cu20 O50 96.7(4) . .
O109 Cu20 O159 88.8(3) . .
O109 Cu20 O193 168.6(4) . .
O109 Cu20 O403 89.5(3) . .
O159 Cu20 Cu1 83.3(3) . .
O159 Cu20 O50 93.3(4) . .
O159 Cu20 O193 91.3(3) . .
O159 Cu20 O403 170.4(4) . .
O193 Cu20 Cu1 83.9(2) . .
O193 Cu20 O50 94.7(4) . .
O403 Cu20 Cu1 87.1(3) . .
O403 Cu20 O50 96.3(4) . .
O403 Cu20 O193 88.5(3) . .
O12 Cu22 Cu5 176.6(3) . .
O98 Cu22 Cu5 85.2(2) . .
O98 Cu22 O12 93.0(4) . .
O98 Cu22 O162 90.3(3) . .
O162 Cu22 Cu5 83.2(3) . .
O162 Cu22 O12 93.9(4) . .
O164 Cu22 Cu5 85.5(3) . .
O164 Cu22 O12 96.2(4) . .
O164 Cu22 O98 170.6(4) . .
O164 Cu22 O162 87.3(3) . .
O164 Cu22 O509 90.3(3) . .
O509 Cu22 Cu5 86.9(3) . .
O509 Cu22 O12 96.0(4) . .
O509 Cu22 O98 90.6(3) . .
O509 Cu22 O162 170.0(4) . .
O135 Cu23 Cu13 85.4(3) . .
O135 Cu23 O141 91.2(3) . .
O135 Cu23 O238 94.4(4) . .
O135 Cu23 O304 88.5(4) . .
O135 Cu23 O422 170.2(4) . .
O141 Cu23 Cu13 82.7(2) . .
O141 Cu23 O238 94.6(4) . .
O141 Cu23 O304 168.9(4) . .
O238 Cu23 Cu13 177.3(3) . .
O304 Cu23 Cu13 86.2(2) . .
O304 Cu23 O238 96.5(4) . .
O422 Cu23 Cu13 84.8(3) . .
O422 Cu23 O141 89.0(4) . .
O422 Cu23 O238 95.4(4) . .
O422 Cu23 O304 89.4(4) . .
O148 Cu26 Cu27 177.0(3) . .
O226 Cu26 Cu27 84.0(3) . .
O226 Cu26 O148 96.4(4) . .
O226 Cu26 O355 170.0(3) . .
O226 Cu26 O434 91.1(4) . .
O226 Cu26 O436 85.8(4) . .
O355 Cu26 Cu27 86.0(2) . .
O355 Cu26 O148 93.6(4) . .
O355 Cu26 O434 88.2(4) . .
O355 Cu26 O436 93.1(4) . .
O434 Cu26 Cu27 83.9(2) . .
O434 Cu26 O148 93.2(4) . .
O436 Cu26 Cu27 85.3(2) . .
O436 Cu26 O148 97.7(4) . .
O436 Cu26 O434 169.0(3) . .
O113 Cu27 Cu26 169.6(3) . .
O363 Cu27 Cu26 84.6(2) . .
O363 Cu27 O113 96.4(3) . .
O365 Cu27 Cu26 84.0(2) . .
O365 Cu27 O113 85.6(3) . .
O365 Cu27 O363 92.3(4) . .
O372 Cu27 Cu26 87.7(2) . .
O372 Cu27 O113 102.6(3) . .
O372 Cu27 O363 89.1(4) . .
O372 Cu27 O365 171.5(3) . .
O529 Cu27 Cu26 86.1(2) . .
O529 Cu27 O113 93.1(3) . .
O529 Cu27 O363 170.4(3) . .
O529 Cu27 O365 88.9(4) . .
O529 Cu27 O372 88.3(4) . .
O31 Cu30 Cu46 86.9(3) . .
O31 Cu30 O154 168.7(4) . .
O31 Cu30 O214 98.7(4) . .
O31 Cu30 O334 91.6(4) . .
O31 Cu30 O465 89.0(4) . .
O154 Cu30 Cu46 82.5(3) . .
O154 Cu30 O214 91.9(4) . .
O154 Cu30 O334 91.1(3) . .
O154 Cu30 O465 86.5(3) . .
O214 Cu30 Cu46 174.4(3) . .
O334 Cu30 Cu46 84.6(2) . .
O334 Cu30 O214 95.0(4) . .
O334 Cu30 O465 170.3(4) . .
O465 Cu30 Cu46 85.8(3) . .
O465 Cu30 O214 94.5(4) . .
O91 Cu31 Cu44 83.3(3) . .
O91 Cu31 O128 98.1(4) . .
O128 Cu31 Cu44 174.7(3) . .
O167 Cu31 Cu44 87.4(3) . .
O167 Cu31 O91 88.8(3) . .
O167 Cu31 O128 97.7(4) . .
O167 Cu31 O212 89.7(4) . .
O189 Cu31 Cu44 84.5(3) . .
O189 Cu31 O91 90.3(4) . .
O189 Cu31 O128 90.4(4) . .
O189 Cu31 O167 171.9(4) . .
O189 Cu31 O212 89.4(4) . .
O212 Cu31 Cu44 84.2(3) . .
O212 Cu31 O91 167.4(4) . .
O212 Cu31 O128 94.5(4) . .
O15 Cu34 Cu12 177.7(3) . .
O115 Cu34 Cu12 83.0(2) . .
O115 Cu34 O15 94.7(4) . .
O115 Cu34 O381 86.5(4) . .
O227 Cu34 Cu12 83.6(3) . .
O227 Cu34 O15 96.5(4) . .
O227 Cu34 O115 92.3(4) . .
O227 Cu34 O381 166.1(4) . .
O381 Cu34 Cu12 82.5(3) . .
O381 Cu34 O15 97.4(4) . .
O401 Cu34 Cu12 89.1(3) . .
O401 Cu34 O15 93.2(4) . .
O401 Cu34 O115 171.4(4) . .
O401 Cu34 O227 90.2(4) . .
O401 Cu34 O381 89.2(4) . .
O279 Cu35 Cu48 83.1(2) . .
O279 Cu35 O442 90.3(4) . .
O279 Cu35 O517 169.4(3) . .
O279 Cu35 O545 90.5(4) . .
O279 Cu35 O2 93.4(3) . .
O442 Cu35 Cu48 87.1(2) . .
O442 Cu35 O2 98.3(3) . .
O517 Cu35 Cu48 86.3(2) . .
O517 Cu35 O442 88.3(4) . .
O517 Cu35 O2 97.2(3) . .
O545 Cu35 Cu48 81.7(2) . .
O545 Cu35 O442 168.6(3) . .
O545 Cu35 O517 88.8(4) . .
O545 Cu35 O2 92.9(3) . .
O2 Cu35 Cu48 173.5(3) . .
O93 Cu37 Cu18 163.2(3) . .
O138 Cu37 Cu18 85.3(3) . .
O138 Cu37 O93 111.0(4) . .
O318 Cu37 Cu18 89.1(3) . .
O318 Cu37 O93 94.6(4) . .
O318 Cu37 O138 90.2(4) . .
O318 Cu37 O347 90.0(4) . .
O347 Cu37 Cu18 81.9(3) . .
O347 Cu37 O93 81.7(4) . .
O347 Cu37 O138 167.2(4) . .
O575 Cu37 Cu18 86.1(3) . .
O575 Cu37 O93 90.4(4) . .
O575 Cu37 O138 88.1(4) . .
O575 Cu37 O318 175.0(4) . .
O575 Cu37 O347 90.6(4) . .
O125 Cu39 Cu41 86.8(3) . .
O125 Cu39 O132 94.9(4) . .
O125 Cu39 O171 92.7(3) . .
O125 Cu39 O380 87.8(4) . .
O125 Cu39 O528 170.8(4) . .
O132 Cu39 Cu41 178.2(3) . .
O171 Cu39 Cu41 84.6(2) . .
O171 Cu39 O132 96.0(4) . .
O171 Cu39 O380 169.9(4) . .
O171 Cu39 O528 88.8(3) . .
O380 Cu39 Cu41 85.4(3) . .
O380 Cu39 O132 94.1(4) . .
O528 Cu39 Cu41 84.3(3) . .
O528 Cu39 O132 93.9(4) . .
O528 Cu39 O380 89.1(4) . .
O87 Cu41 Cu39 86.0(2) . .
O87 Cu41 O108 89.0(3) . .
O87 Cu41 O345 169.5(4) . .
O87 Cu41 O8 96.5(4) . .
O108 Cu41 Cu39 85.2(3) . .
O108 Cu41 O8 98.3(4) . .
O273 Cu41 Cu39 83.0(2) . .
O273 Cu41 O87 89.8(3) . .
O273 Cu41 O108 168.2(4) . .
O273 Cu41 O345 89.1(4) . .
O273 Cu41 O8 93.4(4) . .
O345 Cu41 Cu39 83.6(3) . .
O345 Cu41 O108 89.9(4) . .
O345 Cu41 O8 94.0(4) . .
O8 Cu41 Cu39 175.7(3) . .
O223 Cu44 Cu31 87.3(3) . .
O223 Cu44 O295 170.2(4) . .
O223 Cu44 O558 89.9(4) . .
O223 Cu44 O6 95.0(4) . .
O295 Cu44 Cu31 82.9(3) . .
O295 Cu44 O6 94.8(3) . .
O326 Cu44 Cu31 83.7(3) . .
O326 Cu44 O223 86.7(3) . .
O326 Cu44 O295 91.4(3) . .
O326 Cu44 O558 168.2(4) . .
O326 Cu44 O6 94.4(3) . .
O558 Cu44 Cu31 84.9(3) . .
O558 Cu44 O295 90.1(4) . .
O558 Cu44 O6 97.1(4) . .
O6 Cu44 Cu31 176.9(2) . .
O111 Cu46 Cu30 84.2(3) . .
O111 Cu46 O290 85.9(3) . .
O111 Cu46 O305 96.6(4) . .
O111 Cu46 O429 168.5(4) . .
O111 Cu46 O455 91.9(3) . .
O290 Cu46 Cu30 86.7(3) . .
O290 Cu46 O305 98.2(4) . .
O290 Cu46 O429 89.0(3) . .
O290 Cu46 O455 167.6(4) . .
O305 Cu46 Cu30 175.1(3) . .
O429 Cu46 Cu30 85.2(3) . .
O429 Cu46 O305 94.4(4) . .
O429 Cu46 O455 91.0(3) . .
O455 Cu46 Cu30 81.0(3) . .
O455 Cu46 O305 94.1(4) . .
O180 Cu48 Cu35 82.1(2) . .
O180 Cu48 O452 91.0(4) . .
O241 Cu48 Cu35 86.8(2) . .
O241 Cu48 O180 90.4(4) . .
O241 Cu48 O263 87.2(4) . .
O241 Cu48 O452 98.5(4) . .
O241 Cu48 O607 170.1(3) . .
O263 Cu48 Cu35 87.8(2) . .
O263 Cu48 O180 169.7(3) . .
O263 Cu48 O452 99.2(4) . .
O263 Cu48 O607 92.7(4) . .
O452 Cu48 Cu35 171.4(3) . .
O607 Cu48 Cu35 83.3(2) . .
O607 Cu48 O180 87.9(4) . .
O607 Cu48 O452 91.3(4) . .
O43 S2 C585 102.0(7) . .
O43 S2 C680 108.0(7) . .
C680 S2 C585 100.5(7) . .
C351 C10 C124 121.4(14) . .
C431 C29 C219 116.8(12) . .
C32 O31 Cu30 122.4(9) . .
C642 C39 C275 120.5(13) . .
S2 O43 Cu5 127.8(6) . .
C552 C52 C596 117.5(17) . .
C389 O55 Cu12 133.1(7) . .
C425 C62 C208 112.6(12) . .
C594 C74 C460 117.2(13) . .
C713 O79 Cu13 119.6(8) . .
C1 O81 Cu7 119.1(9) . .
C144 C84 C388 120.2(14) . .
C560 O87 Cu41 120.8(8) . .
C3 O91 Cu31 122.8(10) . .
C564 O93 Cu37 131.4(8) . .
C523 O95 Cu3 129.5(8) . .
C677 O98 Cu22 118.2(9) . .
C471 C105 C569 116.0(15) . .
C36 O108 Cu41 120.3(9) . .
C13 O109 Cu20 122.0(8) . .
C668 O111 Cu46 119.8(9) . .
C718 O113 Cu27 135.2(8) 2_656 .
C583 O115 Cu34 123.6(9) . .
C33 C119 C231 113.5(14) . .
O117 C124 C10 119.3(14) . .
O117 C124 C350 126.4(11) . .
C350 C124 C10 114.2(14) . .
C689 O125 Cu39 122.3(9) . .
C8 O129 Cu10 120.4(8) . .
C412 O133 Cu10 130.1(7) . .
C713 O135 Cu23 119.4(9) . .
C661 O138 Cu37 119.6(8) . .
C685 O141 Cu23 126.7(10) . .
C84 C144 O63 119.1(15) . .
C84 C144 C375 123.2(16) . .
C375 C144 O63 117.6(14) . .
C677 O146 Cu5 120.1(8) . .
C698 O149 Cu3 126.0(8) . .
C222 C151 C519 123.4(11) 2_657 2_657
C222 C151 C661 121.0(12) 2_657 .
C519 C151 C661 115.1(10) 2_657 .
C22 O154 Cu30 123.6(10) . .
C562 C156 C634 121.7(16) . .
C564 C158 C322 115.3(12) . .
C9 O159 Cu20 125.2(8) . .
C4 O162 Cu22 124.4(8) . .
C20 O164 Cu22 122.6(8) . .
C687 O167 Cu31 119.1(8) . .
C560 O171 Cu39 121.6(7) . .
C707 O173 Cu12 121.0(10) . .
C5 O175 Cu18 117.0(8) . .
C554 C178 C288 118.8(11) . .
C25 O180 Cu48 126.7(8) . .
C13 O181 Cu1 123.3(10) . .
C685 O184 Cu13 121.2(8) . .
C350 C188 C450 118.7(12) . .
C350 C188 C560 119.7(11) . .
C450 C188 C560 121.4(13) . .
C49 O189 Cu31 125.5(11) . .
C489 C191 C412 117.0(11) . .
C502 O193 Cu20 120.3(8) . .
C547 O198 Cu16 128.3(9) . .
C288 C200 C389 118.6(11) . .
C498 C201 C219 117.2(11) . .
C233 C203 C377 119.5(12) . .
C233 C203 C583 122.5(13) . .
C377 C203 C583 118.0(11) . .
C17 O206 Cu18 120.4(8) . .
C62 C208 C721 113.8(11) . .
C645 C208 C62 124.4(13) . .
C645 C208 C721 120.5(12) . .
O27 C210 C261 125.2(14) . .
O27 C210 C341 117.7(15) . .
C261 C210 C341 117.1(14) . .
C673 O212 Cu31 118.5(8) . .
C594 C216 C478 120.1(12) . .
C447 C217 C310 121.9(17) . .
O41 C219 C29 113.3(13) . .
O41 C219 C201 122.9(13) . .
C201 C219 C29 123.8(13) . .
C151 C222 C564 115.4(12) 2_657 .
C49 O223 Cu44 118.1(10) . .
C715 O226 Cu26 121.2(8) . .
C654 O227 Cu34 128.7(10) . .
C20 O229 Cu5 121.4(9) . .
C119 C231 C475 121.8(15) . .
C119 C231 C695 119.2(13) . .
C475 C231 C695 118.8(13) . .
C203 C233 C523 118.9(13) . .
C583 O240 Cu12 117.2(8) . .
C42 O241 Cu48 118.5(9) . .
C547 O244 Cu3 118.5(8) . .
C489 C246 C298 120.8(11) . .
C21 O252 Cu13 122.2(9) . .
C600 C253 C423 116.9(13) . .
C478 C259 C460 120.4(12) . .
C605 C261 C210 121.4(13) . .
C723 O263 Cu48 118.9(8) . .
C659 O270 Cu16 123.2(8) . .
C689 O273 Cu41 123.8(9) . .
C39 C275 C42 117.4(12) . .
C612 C275 C39 118.9(14) . .
C612 C275 C42 123.7(12) . .
C554 C277 C389 116.7(12) . .
C42 O279 Cu35 122.4(8) . .
C491 C281 C525 117.2(11) . .
C502 O283 Cu1 119.7(7) . .
C14 O286 Cu12 124.4(9) . .
C178 C288 C547 116.5(11) . .
C200 C288 C178 120.6(11) . .
C200 C288 C547 122.9(11) . .
C22 O290 Cu46 117.6(9) . .
C644 C292 C474 119.5(14) . .
C2 O293 Cu7 123.2(9) . .
C687 O295 Cu44 121.8(8) . .
C246 C298 C358 117.0(11) . .
C246 C298 C8 120.8(11) . 2_766
C358 C298 C8 122.0(11) . 2_766
C549 C299 C525 116.7(12) . .
C712 O302 Cu3 121.8(8) . .
C24 O304 Cu23 117.9(9) . .
C398 C308 C503 117.9(13) . .
C398 C308 C668 122.8(15) . .
C503 C308 C668 119.1(13) . .
C217 C310 C30 122.0(16) . 2_657
C418 C310 C217 117.8(19) . .
C418 C310 C30 120.2(15) . 2_657
C2 O316 Cu10 121.5(10) . .
C16 O318 Cu37 119.8(9) . .
C158 C322 C519 121.9(12) . .
C158 C322 C698 120.0(11) . .
C519 C322 C698 117.1(11) . .
C673 O326 Cu44 122.1(9) . .
C4 O327 Cu5 121.8(8) . .
C9 O332 Cu1 118.6(8) . .
C721 O334 Cu30 121.4(9) . .
C394 C340 C673 115.0(13) . .
C537 C340 C394 127.5(13) . .
C537 C340 C673 117.3(13) . .
C630 C341 C210 117.0(14) . .
C549 C344 C491 120.5(13) . .
C732 O345 Cu41 122.5(8) . .
C5 O347 Cu37 122.2(9) . .
C188 C350 C124 124.1(11) . .
C10 C351 C450 119.6(12) . .
C10 C351 C11 119.2(12) . 2_666
C450 C351 C11 121.0(13) . 2_666
C580 C353 C591 114.8(16) . .
C580 C353 C654 129.8(16) . .
C654 C353 C591 115.2(15) . .
C695 O355 Cu26 119.7(8) . .
C412 C358 C298 122.4(12) . .
C702 O363 Cu27 120.3(8) . .
C695 O365 Cu27 118.2(8) . .
C47 O368 Cu10 125.2(9) . .
C664 C369 C542 117.7(14) . .
C715 O372 Cu27 115.4(8) . .
C458 C373 C637 114.4(13) . .
C624 C375 C144 119.5(13) . .
C582 C377 C203 118.8(11) . .
C732 O380 Cu39 120.5(9) . .
C707 O381 Cu34 123.4(9) . .
C661 O384 Cu18 122.6(9) . .
C500 C386 C568 118.8(13) . .
C84 C388 C603 119.7(12) . .
C84 C388 C687 122.7(13) . .
C603 C388 C687 117.1(13) . .
O55 C389 C200 117.6(10) . .
O55 C389 C277 120.2(11) . .
C277 C389 C200 122.2(11) . .
C698 O392 Cu16 113.6(7) . .
C340 C394 C568 113.1(14) . .
C308 C398 C610 118.9(15) . .
C14 O401 Cu34 117.5(8) . .
C11 O403 Cu20 118.2(8) . .
C712 O406 Cu16 121.3(8) . .
C651 O408 Cu5 125.5(9) . .
C654 O410 Cu12 119.9(9) . .
O133 C412 C191 119.4(11) . .
O133 C412 C358 121.0(11) . .
C358 C412 C191 119.6(12) . .
C619 C413 C637 115.5(14) . .
C310 C418 C684 121.6(16) . .
C21 O422 Cu23 122.4(8) . .
C467 C423 C253 117.5(14) . .
C467 C423 C707 123.3(14) . .
C707 C423 C253 118.9(13) . .
C62 C425 C565 123.3(13) . .
C62 C425 C715 115.2(12) . .
C565 C425 C715 121.5(12) . .
C475 C427 O68 116.1(13) . .
C475 C427 C665 120.0(14) . .
C665 C427 O68 123.9(15) . .
C721 O429 Cu46 119.1(7) . .
C29 C431 C536 118.7(12) . .
C29 C431 C713 120.3(12) . .
C536 C431 C713 121.0(13) . .
C728 O434 Cu26 122.1(8) . .
C702 O436 Cu26 122.5(8) . .
C47 O438 Cu7 118.2(8) . .
C8 O439 Cu7 124.1(8) . .
C25 O442 Cu35 120.0(8) . .
C569 C446 C532 119.6(15) . .
C217 C447 O236 121.8(16) . .
C217 C447 C505 118.7(15) . .
O236 C447 C505 119.0(17) . .
C351 C450 C188 121.9(13) . .
C693 C454 C562 121.3(17) . .
C32 O455 Cu46 127.0(11) . .
C373 C458 C613 126.7(13) . .
C373 C458 C728 118.3(12) . .
C613 C458 C728 115.0(12) . .
C74 C460 C47 122.2(13) . .
C259 C460 C74 119.6(12) . .
C259 C460 C47 116.3(11) . .
C590 C462 C486 118.4(14) . .
C668 O465 Cu30 117.4(8) . .
C423 C467 C578 121.3(14) . .
C521 C470 C664 114.9(14) . .
O35 C471 C105 117.4(14) . .
O35 C471 C487 119.7(13) . .
C105 C471 C487 122.8(15) . .
C292 C474 C4 116.3(13) . .
C484 C474 C292 124.1(13) . .
C484 C474 C4 119.3(12) . .
C427 C475 C231 118.8(14) . .
C216 C478 C259 118.4(13) . .
C216 C478 O338 125.6(12) . .
O338 C478 C259 115.9(12) . .
C16 O480 Cu18 126.0(10) . .
C474 C484 C540 117.8(12) . .
C462 C486 C702 117.1(13) . .
C508 C486 C462 122.1(17) . .
C508 C486 C702 120.7(15) . .
C532 C487 C471 117.5(14) . .
C191 C489 C14 117.4(11) . .
C246 C489 C191 123.3(11) . .
C246 C489 C14 119.1(11) . .
C281 C491 C20 122.2(12) . .
C344 C491 C281 120.2(12) . .
C344 C491 C20 117.3(12) . .
C1 O496 Cu10 121.5(9) . .
C201 C498 C536 121.3(11) . .
C201 C498 C651 120.0(11) . .
C536 C498 C651 118.4(12) . .
O362 C500 C386 115.3(12) . .
O362 C500 C537 121.5(14) . .
C537 C500 C386 123.0(16) . .
O193 C502 C582 115.4(11) . .
O283 C502 O193 130.0(12) . .
O283 C502 C582 114.2(11) . .
C725 C503 C308 121.6(14) . .
C684 C505 C447 119.9(18) . .
C486 C508 C681 118.6(16) . .
C651 O509 Cu22 119.3(7) . .
C11 O512 Cu1 124.1(8) . .
C24 O514 Cu13 120.3(9) . .
C30 O517 Cu35 119.0(8) . .
C151 C519 C322 115.6(11) 2_657 .
C470 C521 C621 122.3(13) . .
C470 C521 C21 117.0(14) . .
C621 C521 C21 120.4(12) . .
O95 C523 C233 120.6(12) . .
O95 C523 C615 118.7(12) . .
C233 C523 C615 120.7(12) . .
O170 C525 C281 120.9(11) . .
O170 C525 C299 116.0(12) . .
C299 C525 C281 123.0(13) . .
C36 O528 Cu39 122.0(10) . .
C728 O529 Cu27 120.8(8) . .
C446 C532 C659 116.8(14) . .
C487 C532 C446 121.6(15) . .
C487 C532 C659 121.5(13) . .
C540 C533 C644 116.7(12) . .
C498 C536 C431 121.9(12) . .
C340 C537 C500 116.9(15) . .
C484 C540 C25 119.5(12) . 2_757
C533 C540 C484 121.3(13) . .
C533 C540 C25 119.1(12) . 2_757
C369 C542 C621 123.1(14) . .
C369 C542 C723 119.7(13) . .
C621 C542 C723 116.9(12) . .
C659 O543 Cu3 117.9(8) . .
C723 O545 Cu35 123.4(8) . .
O198 C547 O244 124.5(13) . .
O198 C547 C288 120.5(13) . .
O244 C547 C288 115.0(12) . .
C299 C549 C344 122.1(12) . .
C299 C549 C5 118.0(12) . 1_655
C344 C549 C5 118.8(12) . 1_655
C52 C552 O100 115.7(15) . .
C52 C552 C580 122.6(16) . .
C580 C552 O100 121.7(14) . .
C178 C554 C277 122.9(11) . .
C178 C554 C677 118.9(11) . .
C277 C554 C677 117.7(12) . .
C3 O558 Cu44 120.3(8) . .
O87 C560 O171 126.8(11) . .
O87 C560 C188 116.9(12) . .
O171 C560 C188 116.3(11) . .
C156 C562 C454 117.5(17) . .
C156 C562 C712 122.3(15) . .
C712 C562 C454 119.8(16) . .
C158 C564 O93 115.9(11) . .
C158 C564 C222 127.8(12) . .
C222 C564 O93 116.2(11) . .
C718 C565 C425 120.6(12) . .
C386 C568 C394 120.5(13) . .
C386 C568 C17 120.6(12) . 1_655
C394 C568 C17 118.8(14) . 1_655
C105 C569 C49 120.3(16) . 2_757
C446 C569 C105 122.4(14) . .
C446 C569 C49 116.9(15) . 2_757
C630 C572 C605 117.1(12) . .
C17 O575 Cu37 121.6(9) . .
C467 C578 C36 116.3(13) . 2_666
C617 C578 C467 122.6(13) . .
C617 C578 C36 119.4(15) . 2_666
C353 C580 C552 122.3(16) . .
C377 C582 C502 115.4(10) . .
C377 C582 C615 122.3(12) . .
C615 C582 C502 122.2(12) . .
O115 C583 C203 117.1(12) . .
O115 C583 O240 129.5(13) . .
O240 C583 C203 113.4(12) . .
C462 C590 C699 121.5(15) . .
C462 C590 C732 121.7(14) . .
C699 C590 C732 116.7(15) . .
C596 C591 C353 120.3(16) . .
C74 C594 C216 123.8(13) . .
C74 C594 C13 120.3(13) . 1_655
C216 C594 C13 115.3(12) . 1_655
C52 C596 C591 122.2(15) . .
C52 C596 C22 121.2(15) . .
C591 C596 C22 115.8(14) . .
C253 C600 O268 116.4(12) . .
C253 C600 C617 126.8(15) . .
O268 C600 C617 116.4(14) . .
C388 C603 C624 117.7(12) . .
C261 C605 C572 121.8(12) . .
C261 C605 C689 121.1(13) . .
C572 C605 C689 117.1(13) . .
C30 O607 Cu48 123.0(9) . .
C398 C610 C1 118.4(15) . 2_766
C650 C610 C398 122.0(16) . .
C650 C610 C1 118.6(14) . 2_766
C729 C612 C275 118.6(13) . .
C619 C613 C458 114.5(12) . .
C582 C615 C523 119.9(13) . .
C578 C617 C600 113.7(14) . .
C413 C619 C613 126.3(12) . .
C413 C619 C9 118.4(13) . .
C613 C619 C9 114.9(12) . .
C521 C621 C542 118.6(13) . .
C375 C624 C603 119.2(12) . .
C375 C624 C685 119.5(12) . .
C603 C624 C685 120.6(12) . .
C729 C625 C642 119.3(14) . .
C341 C630 C32 116.7(13) . .
C572 C630 C341 125.4(13) . .
C572 C630 C32 117.8(14) . .
C156 C634 C24 121.9(15) . .
C657 C634 C156 122.6(17) . .
C657 C634 C24 115.3(16) . .
O257 C637 C373 116.3(15) . .
C413 C637 O257 121.0(17) . .
C413 C637 C373 122.6(16) . .
C39 C642 C625 118.7(13) . .
C39 C642 C3 119.7(13) . .
C625 C642 C3 121.6(14) . .
O75 C644 C533 117.5(11) . .
C292 C644 O75 122.1(13) . .
C292 C644 C533 120.4(12) . .
C208 C645 C718 120.9(13) . .
C610 C650 C725 122.4(15) . .
O408 C651 C498 115.1(12) . .
O509 C651 O408 126.3(11) . .
O509 C651 C498 118.6(11) . .
O227 C654 C353 128.2(14) . .
O227 C654 O410 121.0(15) . .
O410 C654 C353 110.8(14) . .
C634 C657 C693 115.2(16) . .
O270 C659 C532 117.8(11) . .
O270 C659 O543 128.1(12) . .
O543 C659 C532 114.1(12) . .
O138 C661 C151 115.0(12) . .
O384 C661 O138 127.8(12) . .
O384 C661 C151 117.0(12) . .
O360 C664 C369 124.1(13) . .
O360 C664 C470 112.9(13) . .
C369 C664 C470 122.9(13) . .
C427 C665 C33 115.2(15) . .
O111 C668 C308 116.9(14) . .
O465 C668 O111 131.0(13) . .
O465 C668 C308 112.0(13) . .
O212 C673 C340 113.8(12) . .
O326 C673 O212 129.2(12) . .
O326 C673 C340 116.5(13) . .
O98 C677 C554 113.7(12) . .
O146 C677 O98 129.8(12) . .
O146 C677 C554 115.8(11) . .
O186 C681 C508 120.7(15) . .
O186 C681 C699 117.5(15) . .
C699 C681 C508 120.8(15) . .
C418 C684 C16 120.4(14) . .
C505 C684 C418 118.8(17) . .
C505 C684 C16 120.8(18) . .
O141 C685 O184 123.9(13) . .
O141 C685 C624 119.9(13) . .
O184 C685 C624 116.0(12) . .
O167 C687 O295 128.3(12) . .
O167 C687 C388 118.0(13) . .
O295 C687 C388 113.6(12) . .
O125 C689 O273 123.9(14) . .
O125 C689 C605 121.6(13) . .
O273 C689 C605 114.5(13) . .
O314 C693 C657 113.1(15) . .
C454 C693 O314 125.3(17) . .
C454 C693 C657 121.6(16) . .
O355 C695 C231 113.3(12) . .
O355 C695 O365 130.7(13) . .
O365 C695 C231 115.0(13) . .
O149 C698 C322 113.4(11) . .
O149 C698 O392 129.5(12) . .
O392 C698 C322 116.3(11) . .
C681 C699 C590 116.7(15) . .
O363 C702 C486 114.3(12) . .
O436 C702 O363 127.2(12) . .
O436 C702 C486 118.4(12) . .
O173 C707 O381 126.4(15) . .
O173 C707 C423 118.1(14) . .
O381 C707 C423 115.5(14) . .
O302 C712 O406 128.5(12) . .
O302 C712 C562 119.8(13) . .
O406 C712 C562 111.6(13) . .
O79 C713 C431 115.2(12) . .
O135 C713 O79 130.4(13) . .
O135 C713 C431 114.3(13) . .
O226 C715 O372 131.5(13) . .
O226 C715 C425 114.3(12) . .
O372 C715 C425 114.2(12) . .
O113 C718 C565 118.4(12) 2_656 .
O113 C718 C645 124.6(13) 2_656 .
C565 C718 C645 117.1(13) . .
O334 C721 C208 117.6(13) . .
O334 C721 O429 129.6(12) . .
O429 C721 C208 112.8(11) . .
O263 C723 C542 119.6(12) . .
O263 C723 O545 127.9(13) . .
O545 C723 C542 112.4(12) . .
C503 C725 O556 120.5(14) . .
C503 C725 C650 116.3(15) . .
O556 C725 C650 120.7(13) . .
O434 C728 C458 116.5(12) . .
O529 C728 O434 126.9(14) . .
O529 C728 C458 116.3(11) . .
C612 C729 O165 120.0(12) . .
C612 C729 C625 124.0(14) . .
C625 C729 O165 115.9(13) . .
O345 C732 C590 118.6(12) . .
O380 C732 O345 127.4(13) . .
O380 C732 C590 113.6(14) . .
O81 C1 C610 115.3(15) . 2_766
O496 C1 O81 129.1(13) . .
O496 C1 C610 115.7(14) . 2_766
O162 C4 C474 114.2(12) . .
O327 C4 O162 123.7(12) . .
O327 C4 C474 122.2(12) . .
O318 C16 C684 116.4(14) . .
O480 C16 O318 124.3(14) . .
O480 C16 C684 119.0(15) . .
O206 C17 C568 116.6(12) . 1_455
O206 C17 O575 127.5(12) . .
O575 C17 C568 115.9(14) . 1_455
O175 C5 O347 127.0(12) . .
O175 C5 C549 119.5(12) . 1_455
O347 C5 C549 113.4(12) . 1_455
O164 C20 O229 126.4(13) . .
O164 C20 C491 120.8(12) . .
O229 C20 C491 112.3(13) . .
O91 C3 O558 128.6(14) . .
O91 C3 C642 115.8(15) . .
O558 C3 C642 115.5(13) . .
O129 C8 C298 118.5(12) . 2_766
O129 C8 O439 125.8(12) . .
O439 C8 C298 115.5(12) . 2_766
O252 C21 C521 117.1(13) . .
O422 C21 O252 124.8(12) . .
O422 C21 C521 118.0(13) . .
O154 C22 C596 115.8(14) . .
O290 C22 O154 129.4(14) . .
O290 C22 C596 114.8(14) . .
O304 C24 O514 131.8(13) . .
O304 C24 C634 115.4(14) . .
O514 C24 C634 112.8(13) . .
O180 C25 C540 116.0(12) . 2_757
O442 C25 O180 123.4(13) . .
O442 C25 C540 120.3(12) . 2_757
O159 C9 O332 125.6(11) . .
O159 C9 C619 117.1(12) . .
O332 C9 C619 116.8(12) . .
O517 C30 C310 116.6(13) . 2_657
O517 C30 O607 128.1(14) . .
O607 C30 C310 115.3(13) . 2_657
O31 C32 O455 122.7(15) . .
O31 C32 C630 119.8(14) . .
O455 C32 C630 117.4(16) . .
C119 C33 C665 130.5(15) . .
C119 C33 C2 120.0(14) . 1_455
C665 C33 C2 109.0(14) . 1_455
O108 C36 O528 127.2(15) . .
O108 C36 C578 113.5(14) . 2_666
O528 C36 C578 119.2(15) . 2_666
O403 C11 C351 117.0(12) . 2_666
O403 C11 O512 127.8(11) . .
O512 C11 C351 114.8(12) . 2_666
O241 C42 C275 117.4(12) . .
O241 C42 O279 129.1(14) . .
O279 C42 C275 113.3(12) . .
O368 C47 O438 125.0(12) . .
O368 C47 C460 121.8(14) . .
O438 C47 C460 113.2(12) . .
O189 C49 O223 123.8(15) . .
O189 C49 C569 120.3(16) . 2_757
O223 C49 C569 115.7(17) . 2_757
O109 C13 C594 113.5(12) . 1_455
O181 C13 O109 124.6(14) . .
O181 C13 C594 121.8(14) . 1_455
O286 C14 O401 127.3(13) . .
O286 C14 C489 116.3(12) . .
O401 C14 C489 116.2(12) . .
O293 C2 C33 111.2(14) . 1_655
O316 C2 O293 124.2(14) . .
O316 C2 C33 124.3(15) . 1_655
C6 O2 Cu35 119.4(6) . .
C12 O1 Cu1 128.4(6) . .
C7 O6 Cu44 124.1(6) . .
C15 O8 Cu41 140.5(12) . .

loop_
_geom_bond_atom_site_label_1
_geom_bond_atom_site_label_2
_geom_bond_distance
_geom_bond_site_symmetry_2
Cu1 Cu20 2.618(2) .
Cu1 O181 1.979(8) .
Cu1 O283 1.984(7) .
Cu1 O332 2.003(8) .
Cu1 O512 1.955(7) .
Cu1 O1 2.162(7) .
Cu3 Cu16 2.608(2) .
Cu3 O95 2.235(8) .
Cu3 O149 1.954(8) .
Cu3 O244 1.975(7) .
Cu3 O302 1.951(8) .
Cu3 O543 1.928(9) .
Cu5 Cu22 2.631(2) .
Cu5 O43 2.098(10) .
Cu5 O146 1.960(7) .
Cu5 O229 1.956(8) .
Cu5 O327 1.989(7) .
Cu5 O408 1.940(9) .
Cu7 Cu10 2.600(2) .
Cu7 O72 2.118(11) .
Cu7 O81 1.956(9) .
Cu7 O293 1.945(9) .
Cu7 O438 1.953(8) .
Cu7 O439 1.940(8) .
Cu10 O129 1.967(8) .
Cu10 O133 2.174(8) .
Cu10 O316 1.863(9) .
Cu10 O368 1.970(8) .
Cu10 O496 1.894(8) .
Cu12 Cu34 2.600(2) .
Cu12 O55 2.202(7) .
Cu12 O173 1.945(8) .
Cu12 O240 1.970(8) .
Cu12 O286 1.946(8) .
Cu12 O410 1.944(8) .
Cu13 Cu23 2.614(2) .
Cu13 O79 1.938(8) .
Cu13 O89 2.156(9) .
Cu13 O184 1.968(8) .
Cu13 O252 1.923(8) .
Cu13 O514 1.971(9) .
Cu16 O58 2.143(9) .
Cu16 O198 1.934(8) .
Cu16 O270 1.969(9) .
Cu16 O392 1.934(8) .
Cu16 O406 2.021(8) .
Cu18 Cu37 2.597(2) .
Cu18 O85 2.138(10) .
Cu18 O175 1.906(8) .
Cu18 O206 1.967(10) .
Cu18 O384 1.968(8) .
Cu18 O480 2.017(8) .
Cu20 O50 2.189(9) .
Cu20 O109 1.924(8) .
Cu20 O159 1.940(8) .
Cu20 O193 1.989(8) .
Cu20 O403 1.968(8) .
Cu22 O12 2.150(10) .
Cu22 O98 1.955(8) .
Cu22 O162 1.965(8) .
Cu22 O164 1.873(8) .
Cu22 O509 1.949(7) .
Cu23 O135 1.935(8) .
Cu23 O141 1.966(9) .
Cu23 O238 2.202(9) .
Cu23 O304 1.987(9) .
Cu23 O422 1.962(8) .
Cu26 Cu27 2.5939(19) .
Cu26 O148 2.142(8) .
Cu26 O226 1.907(9) .
Cu26 O355 1.919(9) .
Cu26 O434 1.949(8) .
Cu26 O436 1.934(8) .
Cu27 O113 2.222(7) .
Cu27 O363 1.982(9) .
Cu27 O365 1.971(9) .
Cu27 O372 1.940(9) .
Cu27 O529 1.925(9) .
Cu30 Cu46 2.614(2) .
Cu30 O31 1.927(9) .
Cu30 O154 1.930(8) .
Cu30 O214 2.125(10) .
Cu30 O334 1.945(7) .
Cu30 O465 1.948(9) .
Cu31 Cu44 2.607(2) .
Cu31 O91 1.984(8) .
Cu31 O128 2.178(10) .
Cu31 O167 1.958(8) .
Cu31 O189 1.941(9) .
Cu31 O212 1.958(8) .
Cu34 O15 2.146(10) .
Cu34 O115 1.923(7) .
Cu34 O227 1.912(10) .
Cu34 O381 1.965(9) .
Cu34 O401 1.892(9) .
Cu35 Cu48 2.6062(19) .
Cu35 O279 1.902(8) .
Cu35 O442 2.007(8) .
Cu35 O517 1.987(9) .
Cu35 O545 1.965(8) .
Cu35 O2 2.190(7) .
Cu37 O93 2.215(9) .
Cu37 O138 1.953(8) .
Cu37 O318 1.932(9) .
Cu37 O347 1.941(8) .
Cu37 O575 1.863(9) .
Cu39 Cu41 2.612(2) .
Cu39 O125 1.932(9) .
Cu39 O132 2.197(10) .
Cu39 O171 1.944(8) .
Cu39 O380 1.975(9) .
Cu39 O528 1.970(9) .
Cu41 O87 1.953(8) .
Cu41 O108 1.994(9) .
Cu41 O273 1.953(9) .
Cu41 O345 1.973(8) .
Cu41 O8 2.188(10) .
Cu44 O223 1.974(9) .
Cu44 O295 1.980(8) .
Cu44 O326 1.941(8) .
Cu44 O558 1.979(9) .
Cu44 O6 2.134(8) .
Cu46 O111 1.924(8) .
Cu46 O290 1.951(8) .
Cu46 O305 2.158(9) .
Cu46 O429 1.955(8) .
Cu46 O455 1.970(9) .
Cu48 O180 1.962(9) .
Cu48 O241 1.923(8) .
Cu48 O263 1.927(8) .
Cu48 O452 2.189(8) .
Cu48 O607 1.957(11) .
S2 O43 1.471(10) .
S2 C585 1.800(13) .
S2 C680 1.686(13) .
C10 C124 1.463(16) .
C10 C351 1.370(17) .
O27 C210 1.342(16) .
C29 C219 1.423(16) .
C29 C431 1.401(17) .
O31 C32 1.250(17) .
O35 C471 1.374(16) .
C39 C275 1.424(16) .
C39 C642 1.334(17) .
O41 C219 1.366(15) .
C52 C552 1.320(18) .
C52 C596 1.358(18) .
O55 C389 1.388(13) .
C62 C208 1.421(17) .
C62 C425 1.399(15) .
O63 C144 1.465(17) .
O68 C427 1.367(14) .
C74 C460 1.395(15) .
C74 C594 1.347(15) .
O75 C644 1.388(13) .
O79 C713 1.272(15) .
O81 C1 1.256(15) .
C84 C144 1.309(17) .
C84 C388 1.350(16) .
O87 C560 1.252(13) .
O91 C3 1.200(14) .
O93 C564 1.413(14) .
O95 C523 1.374(13) .
O98 C677 1.279(14) .
O100 C552 1.449(16) .
C105 C471 1.398(17) .
C105 C569 1.432(18) .
O108 C36 1.248(15) .
O109 C13 1.351(15) .
O111 C668 1.280(14) .
O113 C718 1.296(13) 2_656
O115 C583 1.212(14) .
O117 C124 1.335(16) .
C119 C231 1.351(16) .
C119 C33 1.295(18) .
C124 C350 1.450(18) .
O125 C689 1.248(15) .
O129 C8 1.249(14) .
O133 C412 1.350(13) .
O135 C713 1.241(14) .
O138 C661 1.257(13) .
O141 C685 1.198(14) .
C144 C375 1.359(17) .
O146 C677 1.248(14) .
O149 C698 1.251(13) .
C151 C222 1.329(15) 2_657
C151 C519 1.410(15) 2_657
C151 C661 1.546(16) .
O154 C22 1.247(15) .
C156 C562 1.40(2) .
C156 C634 1.41(2) .
C158 C322 1.359(15) .
C158 C564 1.346(15) .
O159 C9 1.269(14) .
O162 C4 1.315(14) .
O164 C20 1.241(15) .
O165 C729 1.413(14) .
O167 C687 1.240(14) .
O170 C525 1.380(14) .
O171 C560 1.309(14) .
O173 C707 1.231(14) .
O175 C5 1.269(14) .
C178 C288 1.400(14) .
C178 C554 1.374(14) .
O180 C25 1.299(13) .
O181 C13 1.202(14) .
O184 C685 1.294(14) .
O186 C681 1.373(15) .
C188 C350 1.329(16) .
C188 C450 1.405(15) .
C188 C560 1.478(15) .
O189 C49 1.270(19) .
C191 C412 1.413(15) .
C191 C489 1.381(14) .
O193 C502 1.249(13) .
O198 C547 1.206(14) .
C200 C288 1.371(14) .
C200 C389 1.404(14) .
C201 C219 1.413(17) .
C201 C498 1.356(15) .
C203 C233 1.387(15) .
C203 C377 1.458(15) .
C203 C583 1.543(17) .
O206 C17 1.227(15) .
C208 C645 1.356(15) .
C208 C721 1.584(17) .
C210 C261 1.404(17) .
C210 C341 1.447(17) .
O212 C673 1.250(14) .
C216 C478 1.363(15) .
C216 C594 1.353(15) .
C217 C310 1.387(19) .
C217 C447 1.36(2) .
C222 C151 1.329(15) 2_657
C222 C564 1.364(16) .
O223 C49 1.375(18) .
O226 C715 1.272(15) .
O227 C654 1.228(16) .
O229 C20 1.273(14) .
C231 C475 1.460(17) .
C231 C695 1.587(18) .
C233 C523 1.395(16) .
O236 C447 1.403(16) .
O240 C583 1.253(14) .
O241 C42 1.222(13) .
O244 C547 1.298(14) .
C246 C298 1.388(14) .
C246 C489 1.360(14) .
O252 C21 1.326(14) .
C253 C423 1.470(17) .
C253 C600 1.382(18) .
O257 C637 1.408(18) .
C259 C460 1.394(15) .
C259 C478 1.390(15) .
C261 C605 1.362(16) .
O263 C723 1.241(13) .
O268 C600 1.388(15) .
O270 C659 1.215(13) .
O273 C689 1.322(14) .
C275 C612 1.420(16) .
C275 C42 1.577(18) .
C277 C389 1.389(15) .
C277 C554 1.384(15) .
O279 C42 1.291(14) .
C281 C491 1.414(15) .
C281 C525 1.422(15) .
O283 C502 1.230(13) .
O286 C14 1.254(14) .
C288 C547 1.482(16) .
O290 C22 1.241(15) .
C292 C474 1.360(15) .
C292 C644 1.322(15) .
O293 C2 1.319(16) .
O295 C687 1.291(14) .
C298 C358 1.402(14) .
C298 C8 1.475(16) 2_766
C299 C525 1.421(16) .
C299 C549 1.385(16) .
O302 C712 1.185(13) .
O304 C24 1.211(14) .
C308 C398 1.385(17) .
C308 C503 1.437(18) .
C308 C668 1.539(18) .
C310 C418 1.37(2) .
C310 C30 1.44(2) 2_657
O314 C693 1.367(16) .
O316 C2 1.272(17) .
O318 C16 1.263(16) .
C322 C519 1.425(15) .
C322 C698 1.564(16) .
O326 C673 1.193(13) .
O327 C4 1.250(14) .
O332 C9 1.270(14) .
O334 C721 1.226(13) .
O338 C478 1.365(14) .
C340 C394 1.411(18) .
C340 C537 1.319(18) .
C340 C673 1.614(17) .
C341 C630 1.366(17) .
C344 C491 1.400(16) .
C344 C549 1.398(15) .
O345 C732 1.248(15) .
O347 C5 1.322(14) .
C351 C450 1.387(15) .
C351 C11 1.516(16) 2_666
C353 C580 1.369(18) .
C353 C591 1.419(19) .
C353 C654 1.41(2) .
O355 C695 1.213(14) .
C358 C412 1.381(15) .
O360 C664 1.364(14) .
O362 C500 1.340(16) .
O363 C702 1.269(12) .
O365 C695 1.271(14) .
O368 C47 1.217(13) .
C369 C542 1.385(16) .
C369 C664 1.373(19) .
O372 C715 1.273(14) .
C373 C458 1.323(15) .
C373 C637 1.47(2) .
C375 C624 1.335(15) .
C377 C582 1.351(14) .
O380 C732 1.242(13) .
O381 C707 1.253(15) .
O384 C661 1.211(13) .
C386 C500 1.368(17) .
C386 C568 1.407(18) .
C388 C603 1.400(15) .
C388 C687 1.519(16) .
O392 C698 1.274(13) .
C394 C568 1.423(16) .
C398 C610 1.385(17) .
O401 C14 1.286(15) .
O403 C11 1.234(14) .
O406 C712 1.262(13) .
O408 C651 1.267(13) .
O410 C654 1.381(14) .
C413 C619 1.356(15) .
C413 C637 1.409(19) .
C418 C684 1.45(2) .
O422 C21 1.252(14) .
C423 C467 1.386(16) .
C423 C707 1.470(19) .
C425 C565 1.405(15) .
C425 C715 1.604(17) .
C427 C475 1.359(18) .
C427 C665 1.362(16) .
O429 C721 1.277(15) .
C431 C536 1.418(15) .
C431 C713 1.544(17) .
O434 C728 1.264(13) .
O436 C702 1.244(13) .
O438 C47 1.317(15) .
O439 C8 1.255(13) .
O442 C25 1.242(13) .
C446 C532 1.393(17) .
C446 C569 1.344(18) .
C447 C505 1.45(2) .
C454 C562 1.445(19) .
C454 C693 1.33(2) .
O455 C32 1.261(15) .
C458 C613 1.418(15) .
C458 C728 1.570(17) .
C460 C47 1.483(16) .
C462 C486 1.46(2) .
C462 C590 1.34(2) .
O465 C668 1.227(15) .
C467 C578 1.428(18) .
C470 C521 1.406(16) .
C470 C664 1.499(18) .
C471 C487 1.402(19) .
C474 C484 1.329(17) .
C474 C4 1.536(17) .
O480 C16 1.249(14) .
C484 C540 1.434(16) .
C486 C508 1.351(17) .
C486 C702 1.474(19) .
C487 C532 1.390(18) .
C489 C14 1.570(16) .
C491 C20 1.510(17) .
O496 C1 1.240(17) .
C498 C536 1.392(14) .
C498 C651 1.508(16) .
C500 C537 1.348(16) .
C502 C582 1.534(15) .
C503 C725 1.352(17) .
C505 C684 1.328(17) .
C508 C681 1.43(2) .
O509 C651 1.250(14) .
O512 C11 1.263(13) .
O514 C24 1.273(14) .
O517 C30 1.227(14) .
C519 C151 1.410(15) 2_657
C521 C621 1.406(19) .
C521 C21 1.469(17) .
C523 C615 1.406(16) .
O528 C36 1.266(15) .
O529 C728 1.256(14) .
C532 C659 1.524(18) .
C533 C540 1.339(15) .
C533 C644 1.492(18) .
C540 C25 1.474(17) 2_757
C542 C621 1.407(17) .
C542 C723 1.543(18) .
O543 C659 1.333(13) .
O545 C723 1.266(13) .
C549 C5 1.535(16) 1_655
C552 C580 1.381(19) .
C554 C677 1.552(16) .
O556 C725 1.386(16) .
O558 C3 1.242(16) .
C562 C712 1.437(19) .
C565 C718 1.384(16) .
C568 C17 1.540(17) 1_655
C569 C49 1.44(2) 2_757
C572 C605 1.367(15) .
C572 C630 1.356(15) .
O575 C17 1.286(13) .
C578 C617 1.390(17) .
C578 C36 1.485(18) 2_666
C582 C615 1.356(15) .
C590 C699 1.487(18) .
C590 C732 1.53(2) .
C591 C596 1.379(18) .
C594 C13 1.542(17) 1_655
C596 C22 1.606(19) .
C600 C617 1.419(17) .
C603 C624 1.431(15) .
C605 C689 1.514(18) .
O607 C30 1.278(14) .
C610 C650 1.284(19) .
C610 C1 1.578(18) 2_766
C612 C729 1.285(17) .
C613 C619 1.377(16) .
C619 C9 1.522(16) .
C624 C685 1.465(16) .
C625 C642 1.414(16) .
C625 C729 1.374(16) .
C630 C32 1.526(19) .
C634 C657 1.364(19) .
C634 C24 1.56(2) .
C642 C3 1.505(17) .
C645 C718 1.393(15) .
C650 C725 1.430(18) .
C657 C693 1.53(2) .
C665 C33 1.395(17) .
C681 C699 1.392(19) .
C684 C16 1.46(2) .
C718 O113 1.296(13) 2_656
C1 C610 1.578(18) 2_766
C17 C568 1.540(17) 1_455
C5 C549 1.535(16) 1_455
C8 C298 1.475(16) 2_766
C25 C540 1.474(17) 2_757
C30 C310 1.44(2) 2_657
C33 C2 1.616(19) 1_455
C36 C578 1.485(18) 2_666
C11 C351 1.516(16) 2_666
C49 C569 1.44(2) 2_757
C13 C594 1.542(17) 1_455
C2 C33 1.616(19) 1_655
O2 C6 1.521(14) .
O1 C12 1.407(11) .
C7 O6 1.479(12) .
C15 O8 1.230(17) .

loop_
_platon_squeeze_void_nr
_platon_squeeze_void_average_x
_platon_squeeze_void_average_y
_platon_squeeze_void_average_z
_platon_squeeze_void_volume
_platon_squeeze_void_count_electrons
_platon_squeeze_void_content
1 -0.015 0.000 0.002 13303 3962 ' '
